data_7708813
loop_
_publ_author_name
'Xu, Sunlin'
'Yang, Dawei'
'Zhao, Jinfeng'
'Wang, Baomin'
'Qu, Jingping'

_publ_section_title
;
 Formation of thiolate-bridged diiron complexes featuring anionic
 isocyanide originated from the activation of counterions in the outer
 sphere
;
_journal_name_full 'Dalton Transactions'
_journal_paper_doi 10.1039/D1DT03482K
_journal_year 2021
_chemical_formula_moiety 'C44 H55 B F5 Fe2 N2 P S2'
_chemical_formula_sum 'C44 H55 B F5 Fe2 N2 P S2'
_chemical_formula_weight 924.49
_space_group_crystal_system triclinic
_space_group_IT_number 1
_space_group_name_Hall 'P 1'
_space_group_name_H-M_alt 'P 1'
_atom_sites_solution_hydrogens geom
_atom_sites_solution_primary dual
_audit_creation_date 2021-05-13
_audit_creation_method
;
Olex2 1.3-beta
(compiled 2020.11.12 svn.r5f609507 for OlexSys, GUI svn.r6272)
;
_audit_update_record
;
2021-05-13 deposited with the CCDC.	2021-11-11 downloaded from the CCDC.
;
_cell_angle_alpha 97.2170(10)
_cell_angle_beta 97.8230(10)
_cell_angle_gamma 103.6040(10)
_cell_formula_units_Z 2
_cell_length_a 10.1726(6)
_cell_length_b 11.9179(7)
_cell_length_c 18.6830(11)
_cell_measurement_reflns_used 9973
_cell_measurement_temperature 173.0
_cell_measurement_theta_max 25.990
_cell_measurement_theta_min 2.194
_cell_volume 2151.6(2)
_computing_cell_refinement 'SAINT v8.34A (Bruker, 2013)'
_computing_data_reduction 'SAINT v8.34A (Bruker, 2013)'
_computing_molecular_graphics 'Olex2 1.3-beta (Dolomanov et al., 2009)'
_computing_publication_material 'Olex2 1.3-beta (Dolomanov et al., 2009)'
_computing_structure_refinement 'SHELXL 2018/3 (Sheldrick, 2015)'
_computing_structure_solution 'SHELXT 2018/2 (Sheldrick, 2018)'
_diffrn_ambient_temperature 173.0
_diffrn_measured_fraction_theta_full 1.000
_diffrn_measured_fraction_theta_max 1.000
_diffrn_measurement_device_type 'CCD area detector'
_diffrn_measurement_method 'phi and omega scans'
_diffrn_radiation_monochromator graphite
_diffrn_radiation_type MoK\a
_diffrn_radiation_wavelength 0.71073
_diffrn_reflns_av_R_equivalents 0.0541
_diffrn_reflns_av_unetI/netI 0.0926
_diffrn_reflns_Laue_measured_fraction_full 1.000
_diffrn_reflns_Laue_measured_fraction_max 1.000
_diffrn_reflns_limit_h_max 12
_diffrn_reflns_limit_h_min -12
_diffrn_reflns_limit_k_max 14
_diffrn_reflns_limit_k_min -14
_diffrn_reflns_limit_l_max 23
_diffrn_reflns_limit_l_min -23
_diffrn_reflns_number 42504
_diffrn_reflns_point_group_measured_fraction_full 0.999
_diffrn_reflns_point_group_measured_fraction_max 0.997
_diffrn_reflns_theta_full 25.242
_diffrn_reflns_theta_max 26.371
_diffrn_reflns_theta_min 1.941
_diffrn_source_current 50.0
_diffrn_source_power 2.5
_diffrn_source_voltage 50.0
_exptl_absorpt_coefficient_mu 0.864
_exptl_absorpt_correction_T_max 0.7456
_exptl_absorpt_correction_T_min 0.6733
_exptl_absorpt_correction_type none
_exptl_absorpt_process_details
;
SADABS-2014/3 (Bruker,2014/3) was used for absorption correction.
wR2(int) was 0.1086 before and 0.0645 after correction.
The Ratio of minimum to maximum transmission is 0.9030.
The \l/2 correction factor is 0.00150.
;
_exptl_crystal_colour 'metallic dark black'
_exptl_crystal_colour_lustre metallic
_exptl_crystal_colour_modifier dark
_exptl_crystal_colour_primary black
_exptl_crystal_density_diffrn 1.427
_exptl_crystal_description block
_exptl_crystal_F_000 964
_exptl_crystal_size_max 0.4
_exptl_crystal_size_mid 0.2
_exptl_crystal_size_min 0.2
_refine_diff_density_max 0.530
_refine_diff_density_min -0.387
_refine_diff_density_rms 0.070
_refine_ls_abs_structure_details
;
 Refined as an inversion twin.
;
_refine_ls_abs_structure_Flack 0.021(14)
_refine_ls_extinction_method none
_refine_ls_goodness_of_fit_ref 1.017
_refine_ls_hydrogen_treatment constr
_refine_ls_matrix_type full
_refine_ls_number_parameters 1052
_refine_ls_number_reflns 17536
_refine_ls_number_restraints 4
_refine_ls_restrained_S_all 2.181
_refine_ls_R_factor_all 0.0773
_refine_ls_R_factor_gt 0.0498
_refine_ls_shift/su_max 0.000
_refine_ls_shift/su_mean 0.000
_refine_ls_structure_factor_coef Fsqd
_refine_ls_weighting_details 'w=1/[\s^2^(Fo^2^)+(0.0307P)^2^+0.5811P] where P=(Fo^2^+2Fc^2^)/3'
_refine_ls_weighting_scheme calc
_refine_ls_wR_factor_gt 0.0841
_refine_ls_wR_factor_ref 0.0914
_reflns_Friedel_coverage 0.996
_reflns_Friedel_fraction_full 0.998
_reflns_Friedel_fraction_max 0.995
_reflns_number_gt 13772
_reflns_number_total 17536
_reflns_threshold_expression 'I > 2\s(I)'
_cod_data_source_file d1dt03482k2.cif
_cod_data_source_block 3
_cod_depositor_comments
;

2024-09-23
Z value and formula fixed to values more according to usual
chemical conventions.                 miguel
;
_cod_original_formula_sum 'C88 H110 B2 F10 Fe4 N4 P2 S4'
_cod_original_formula_weight 1848.99
_cod_original_formula_moiety '2(C44 H55 B F5 Fe2 N2 P S2)'
_cod_original_formula_units_Z 1
_cod_database_code 7708813
_shelx_shelxl_version_number 2018/3
_shelx_space_group_comment
;
The symmetry employed for this shelxl refinement is uniquely defined
by the following loop, which should always be used as a source of
symmetry information in preference to the above space-group names.
They are only intended as comments.
;
_shelx_estimated_absorpt_t_max 0.846
_shelx_estimated_absorpt_t_min 0.724
_olex2_refinement_description
;
1. Twinned data refinement
 Scales: 0.979(14)
 0.021(14)
2. Fixed Uiso
 At 1.2 times of:
  All C(H) groups, All C(H,H) groups
 At 1.5 times of:
  All C(H,H,H) groups
3. Restrained distances
 H23A-H8B
 2.06 with sigma of 0.02
4.a Secondary CH2 refined with riding coordinates:
 C21(H21A,H21B), C65(H65A,H65B), C67(H67A,H67B), C23(H23A,H23B)
4.b Aromatic/amide H refined with riding coordinates:
 C84(H84), C40(H40), C38(H38), C88(H88), C72(H72), C79(H79), C44(H44),
 C78(H78), C32(H32), C86(H86), C76(H76), C43(H43), C41(H41), C80(H80), C31(H31),
  C85(H85), C75(H75), C29(H29), C82(H82), C30(H30), C34(H34), C81(H81),
 C37(H37), C28(H28), C73(H73), C35(H35), C87(H87), C74(H74), C36(H36), C42(H42)
4.c Idealised Me refined as rotating group:
 C20(H20A,H20B,H20C), C17(H17A,H17B,H17C), C10(H10A,H10B,H10C), C6(H6A,H6B,
 H6C), C64(H64A,H64B,H64C), C50(H50A,H50B,H50C), C19(H19A,H19B,H19C), C18(H18A,
 H18B,H18C), C52(H52A,H52B,H52C), C68(H68A,H68B,H68C), C7(H7A,H7B,H7C),
 C60(H60A,H60B,H60C), C63(H63A,H63B,H63C), C9(H9A,H9B,H9C), C16(H16A,H16B,H16C),
  C54(H54A,H54B,H54C), C61(H61A,H61B,H61C), C51(H51A,H51B,H51C), C22(H22A,H22B,
 H22C), C66(H66A,H66B,H66C), C8(H8A,H8B,H8C), C53(H53A,H53B,H53C), C24(H24A,
 H24B,H24C), C62(H62A,H62B,H62C)
;
_olex2_submission_special_instructions 'No special instructions were received'

loop_
_space_group_symop_operation_xyz
'x, y, z'

loop_
_atom_site_label
_atom_site_type_symbol
_atom_site_fract_x
_atom_site_fract_y
_atom_site_fract_z
_atom_site_U_iso_or_equiv
_atom_site_adp_type
_atom_site_occupancy
_atom_site_site_symmetry_order
_atom_site_calc_flag
_atom_site_refinement_flags_posn
_atom_site_refinement_flags_adp
_atom_site_refinement_flags_occupancy
_atom_site_disorder_assembly
_atom_site_disorder_group
Fe2 Fe 0.20582(8) 0.58715(7) 0.76250(5) 0.0175(2) Uani 1 1 d . . . . .
Fe1 Fe 0.35578(8) 0.63348(7) 0.65245(5) 0.0175(2) Uani 1 1 d . . . . .
Fe4 Fe 0.80894(8) 0.08464(7) 0.22152(5) 0.0182(2) Uani 1 1 d . . . . .
Fe3 Fe 0.73112(9) 0.11740(7) 0.35669(5) 0.0219(2) Uani 1 1 d . . . . .
S1 S 0.42796(15) 0.66775(14) 0.77282(9) 0.0218(4) Uani 1 1 d . . . . .
S3 S 0.60003(15) 0.06876(13) 0.24701(9) 0.0217(4) Uani 1 1 d . . . . .
S2 S 0.13122(15) 0.56562(14) 0.64303(9) 0.0222(4) Uani 1 1 d . . . . .
S4 S 0.94105(15) 0.15486(13) 0.33038(9) 0.0230(4) Uani 1 1 d . . . . .
P2 P 0.6202(2) 0.49555(17) 0.39592(11) 0.0385(5) Uani 1 1 d . . . . .
P1 P 0.2941(3) 0.99716(18) 0.57643(12) 0.0503(6) Uani 1 1 d . . . . .
F6 F 0.6797(5) 0.5033(4) 0.4811(2) 0.0596(13) Uani 1 1 d . . . . .
N4 N 0.8558(5) 0.3246(4) 0.1745(3) 0.0184(11) Uani 1 1 d . . . . .
F2 F 0.2496(5) 0.9053(4) 0.5037(2) 0.0623(13) Uani 1 1 d . . . . .
F9 F 0.7614(5) 0.5760(4) 0.3857(3) 0.0661(15) Uani 1 1 d . . . . .
F7 F 0.4822(4) 0.4081(4) 0.4074(3) 0.0569(13) Uani 1 1 d . . . . .
F8 F 0.5636(6) 0.4807(5) 0.3122(2) 0.0749(16) Uani 1 1 d . . . . .
N2 N 0.1542(5) 0.8242(4) 0.8135(3) 0.0186(11) Uani 1 1 d . . . . .
F10 F 0.5605(5) 0.6045(4) 0.4131(3) 0.0681(15) Uani 1 1 d . . . . .
F5 F 0.2708(6) 1.0985(4) 0.5327(3) 0.0768(17) Uani 1 1 d . . . . .
N1 N 0.3360(5) 0.7890(5) 0.6448(3) 0.0240(12) Uani 1 1 d . . . . .
N3 N 0.7180(5) 0.2771(5) 0.3635(3) 0.0249(12) Uani 1 1 d . . . . .
F1 F 0.4498(5) 1.0193(4) 0.5634(3) 0.0753(17) Uani 1 1 d . . . . .
C39 C 0.2696(6) 1.0417(5) 0.8708(3) 0.0198(13) Uani 1 1 d . . . . .
C26 C 0.1730(6) 0.7373(5) 0.7883(3) 0.0170(13) Uani 1 1 d . . . . .
C83 C 0.9971(6) 0.5423(5) 0.2009(3) 0.0199(13) Uani 1 1 d . . . . .
C2 C 0.4726(6) 0.5073(6) 0.6355(4) 0.0281(16) Uani 1 1 d . . . . .
C4 C 0.5006(6) 0.6709(6) 0.5792(4) 0.0249(15) Uani 1 1 d . . . . .
C84 C 1.1148(6) 0.6212(5) 0.1889(3) 0.0253(14) Uani 1 1 d . . . . .
H84 H 1.140270 0.614522 0.141782 0.030 Uiso 1 1 calc R U . . .
C33 C 0.0079(6) 0.9768(5) 0.8046(3) 0.0211(14) Uani 1 1 d . . . . .
C40 C 0.3269(7) 1.1170(6) 0.9363(4) 0.0296(16) Uani 1 1 d . . . . .
H40 H 0.279240 1.111701 0.976544 0.035 Uiso 1 1 calc R U . . .
F4 F 0.3382(10) 1.0827(5) 0.6499(3) 0.141(4) Uani 1 1 d . . . . .
C45 C 0.7688(7) -0.0130(6) 0.4207(3) 0.0313(16) Uani 1 1 d . . . . .
F3 F 0.1423(7) 0.9669(6) 0.5899(4) 0.122(3) Uani 1 1 d . . . . .
C47 C 0.5698(7) 0.0486(6) 0.4113(4) 0.0334(17) Uani 1 1 d . . . . .
C38 C -0.0114(7) 0.9511(5) 0.7285(4) 0.0275(15) Uani 1 1 d . . . . .
H38 H 0.045506 0.908800 0.706848 0.033 Uiso 1 1 calc R U . . .
C56 C 0.9418(7) -0.0283(5) 0.1997(4) 0.0288(16) Uani 1 1 d . . . . .
C88 C 0.9648(6) 0.5595(5) 0.2713(3) 0.0229(14) Uani 1 1 d . . . . .
H88 H 0.884444 0.509558 0.281607 0.027 Uiso 1 1 calc R U . . .
C59 C 0.7217(7) -0.0704(5) 0.1388(3) 0.0264(15) Uani 1 1 d . . . . .
C77 C 0.7564(6) 0.4772(5) 0.1134(3) 0.0201(13) Uani 1 1 d . . . . .
C72 C 1.1098(7) 0.3957(5) 0.0808(4) 0.0286(16) Uani 1 1 d . . . . .
H72 H 1.165194 0.424868 0.127647 0.034 Uiso 1 1 calc R U . . .
C5 C 0.3770(6) 0.5904(6) 0.5421(4) 0.0279(16) Uani 1 1 d . . . . .
C79 C 0.6206(7) 0.5746(6) 0.0371(4) 0.0337(17) Uani 1 1 d . . . . .
H79 H 0.611792 0.615169 -0.003154 0.040 Uiso 1 1 calc R U . . .
C44 C 0.3429(7) 1.0593(5) 0.8128(4) 0.0263(15) Uani 1 1 d . . . . .
H44 H 0.305681 1.013149 0.765986 0.032 Uiso 1 1 calc R U . . .
C20 C 0.3840(7) 0.4393(6) 0.8594(4) 0.0390(18) Uani 1 1 d . . . . .
H20A H 0.401910 0.376085 0.826400 0.058 Uiso 1 1 calc R U . . .
H20B H 0.380666 0.416958 0.908004 0.058 Uiso 1 1 calc R U . . .
H20C H 0.457575 0.510785 0.863300 0.058 Uiso 1 1 calc R U . . .
C78 C 0.7390(7) 0.5389(5) 0.0554(3) 0.0266(15) Uani 1 1 d . . . . .
H78 H 0.810764 0.556883 0.027754 0.032 Uiso 1 1 calc R U . . .
C1 C 0.3632(7) 0.4879(6) 0.5758(4) 0.0311(16) Uani 1 1 d . . . . .
C32 C 0.1777(7) 0.8880(5) 0.9905(4) 0.0305(16) Uani 1 1 d . . . . .
H32 H 0.272436 0.914810 0.988310 0.037 Uiso 1 1 calc R U . . .
C17 C -0.0938(7) 0.3877(6) 0.7122(4) 0.045(2) Uani 1 1 d . . . . .
H17A H -0.145237 0.447161 0.707324 0.068 Uiso 1 1 calc R U . . .
H17B H -0.149466 0.321314 0.729825 0.068 Uiso 1 1 calc R U . . .
H17C H -0.072275 0.360943 0.664488 0.068 Uiso 1 1 calc R U . . .
C71 C 0.9722(6) 0.3999(5) 0.0710(3) 0.0214(14) Uani 1 1 d . . . . .
C86 C 1.1622(7) 0.7222(6) 0.3124(4) 0.0329(17) Uani 1 1 d . . . . .
H86 H 1.218485 0.782294 0.349840 0.039 Uiso 1 1 calc R U . . .
C3 C 0.5576(7) 0.6222(6) 0.6380(4) 0.0322(17) Uani 1 1 d . . . . .
C12 C 0.0351(6) 0.4388(5) 0.7651(4) 0.0263(15) Uani 1 1 d . . . . .
C27 C 0.0816(7) 0.8981(5) 0.9318(3) 0.0241(15) Uani 1 1 d . . . . .
C21 C 0.4876(7) 0.8259(5) 0.8039(3) 0.0282(15) Uani 1 1 d . . . . .
H21A H 0.570094 0.857494 0.782834 0.034 Uiso 1 1 calc R U . . .
H21B H 0.415301 0.863419 0.785818 0.034 Uiso 1 1 calc R U . . .
C76 C 0.8993(7) 0.3575(5) -0.0006(4) 0.0301(16) Uani 1 1 d . . . . .
H76 H 0.805540 0.358637 -0.010621 0.036 Uiso 1 1 calc R U . . .
C43 C 0.4673(6) 1.1415(5) 0.8216(4) 0.0266(15) Uani 1 1 d . . . . .
H43 H 0.513730 1.150183 0.781076 0.032 Uiso 1 1 calc R U . . .
C58 C 0.7997(7) 0.0219(5) 0.1097(3) 0.0268(15) Uani 1 1 d . . . . .
C55 C 0.8094(7) -0.1018(6) 0.1935(4) 0.0280(16) Uani 1 1 d . . . . .
C41 C 0.4519(7) 1.2002(6) 0.9448(4) 0.0322(16) Uani 1 1 d . . . . .
H41 H 0.487515 1.250328 0.990432 0.039 Uiso 1 1 calc R U . . .
C10 C 0.2878(7) 0.6041(6) 0.4757(4) 0.0379(18) Uani 1 1 d . . . . .
H10A H 0.194499 0.555515 0.473072 0.057 Uiso 1 1 calc R U . . .
H10B H 0.324108 0.579407 0.432024 0.057 Uiso 1 1 calc R U . . .
H10C H 0.285975 0.686284 0.478074 0.057 Uiso 1 1 calc R U . . .
C70 C 0.8321(6) 0.2360(5) 0.1958(3) 0.0174(13) Uani 1 1 d . . . . .
C48 C 0.6697(8) 0.1320(6) 0.4628(4) 0.0349(18) Uani 1 1 d . . . . .
C80 C 0.5164(7) 0.5519(6) 0.0764(4) 0.0369(18) Uani 1 1 d . . . . .
H80 H 0.435100 0.576295 0.063530 0.044 Uiso 1 1 calc R U . . .
C57 C 0.9372(7) 0.0494(5) 0.1468(4) 0.0320(17) Uani 1 1 d . . . . .
C31 C 0.1424(8) 0.8416(6) 1.0508(4) 0.0374(18) Uani 1 1 d . . . . .
H31 H 0.211912 0.835400 1.088447 0.045 Uiso 1 1 calc R U . . .
C85 C 1.1943(7) 0.7082(6) 0.2438(4) 0.0347(17) Uani 1 1 d . . . . .
H85 H 1.273641 0.759922 0.233730 0.042 Uiso 1 1 calc R U . . .
C46 C 0.6308(7) -0.0450(6) 0.3867(4) 0.0319(16) Uani 1 1 d . . . . .
C65 C 0.5195(6) 0.1835(6) 0.2220(3) 0.0270(15) Uani 1 1 d . . . . .
H65A H 0.452277 0.193001 0.254401 0.032 Uiso 1 1 calc R U . . .
H65B H 0.590496 0.258589 0.229162 0.032 Uiso 1 1 calc R U . . .
C11 C 0.1563(7) 0.3974(5) 0.7666(4) 0.0253(15) Uani 1 1 d . . . . .
C15 C 0.2484(7) 0.4611(5) 0.8296(3) 0.0252(15) Uani 1 1 d . . . . .
C75 C 0.9581(8) 0.3142(6) -0.0571(4) 0.0377(18) Uani 1 1 d . . . . .
H75 H 0.905045 0.288064 -0.104777 0.045 Uiso 1 1 calc R U . . .
C29 C -0.0924(8) 0.8122(6) 1.0016(4) 0.0390(19) Uani 1 1 d . . . . .
H29 H -0.186657 0.785837 1.004985 0.047 Uiso 1 1 calc R U . . .
C82 C 0.6504(6) 0.4585(5) 0.1532(4) 0.0272(15) Uani 1 1 d . . . . .
H82 H 0.660013 0.420389 0.194537 0.033 Uiso 1 1 calc R U . . .
C30 C 0.0058(8) 0.8039(6) 1.0570(4) 0.0377(18) Uani 1 1 d . . . . .
H30 H -0.019423 0.772767 1.098984 0.045 Uiso 1 1 calc R U . . .
C34 C -0.0782(6) 1.0408(5) 0.8323(4) 0.0319(17) Uani 1 1 d . . . . .
H34 H -0.067184 1.063572 0.883849 0.038 Uiso 1 1 calc R U . . .
C81 C 0.5301(7) 0.4931(6) 0.1353(4) 0.0350(17) Uani 1 1 d . . . . .
H81 H 0.458401 0.476527 0.163085 0.042 Uiso 1 1 calc R U . . .
C37 C -0.1102(7) 0.9844(6) 0.6826(4) 0.0344(17) Uani 1 1 d . . . . .
H37 H -0.118392 0.966376 0.630954 0.041 Uiso 1 1 calc R U . . .
C67 C 1.0211(6) 0.3114(5) 0.3456(4) 0.0280(15) Uani 1 1 d . . . . .
H67A H 0.955777 0.352260 0.323242 0.034 Uiso 1 1 calc R U . . .
H67B H 1.043535 0.341306 0.398831 0.034 Uiso 1 1 calc R U . . .
C49 C 0.7949(8) 0.0988(6) 0.4674(4) 0.0370(18) Uani 1 1 d . . . . .
C6 C 0.2599(7) 0.3741(6) 0.5450(4) 0.0424(19) Uani 1 1 d . . . . .
H6A H 0.270372 0.316241 0.576816 0.064 Uiso 1 1 calc R U . . .
H6B H 0.274617 0.346056 0.495865 0.064 Uiso 1 1 calc R U . . .
H6C H 0.167182 0.385560 0.542155 0.064 Uiso 1 1 calc R U . . .
C28 C -0.0558(7) 0.8590(5) 0.9398(4) 0.0307(16) Uani 1 1 d . . . . .
H28 H -0.126109 0.864436 0.902265 0.037 Uiso 1 1 calc R U . . .
C14 C 0.1879(7) 0.5418(5) 0.8660(3) 0.0271(15) Uani 1 1 d . . . . .
C64 C 0.5738(7) -0.1317(6) 0.1096(4) 0.051(2) Uani 1 1 d . . . . .
H64A H 0.530254 -0.163252 0.149034 0.076 Uiso 1 1 calc R U . . .
H64B H 0.568228 -0.195844 0.070020 0.076 Uiso 1 1 calc R U . . .
H64C H 0.526371 -0.076052 0.090710 0.076 Uiso 1 1 calc R U . . .
C50 C 0.8707(8) -0.0847(6) 0.4185(4) 0.046(2) Uani 1 1 d . . . . .
H50A H 0.903297 -0.095790 0.468328 0.068 Uiso 1 1 calc R U . . .
H50B H 0.948625 -0.044319 0.397792 0.068 Uiso 1 1 calc R U . . .
H50C H 0.827266 -0.161095 0.388053 0.068 Uiso 1 1 calc R U . . .
C23 C 0.0337(7) 0.6697(7) 0.6250(4) 0.0377(18) Uani 1 1 d . . . . .
H23A H -0.049017 0.652848 0.648292 0.045 Uiso 1 1 calc DR U . . .
H23B H 0.089758 0.749242 0.647451 0.045 Uiso 1 1 calc R U . . .
C19 C 0.2448(9) 0.6180(6) 0.9388(4) 0.043(2) Uani 1 1 d . . . . .
H19A H 0.344574 0.646505 0.943409 0.064 Uiso 1 1 calc R U . . .
H19B H 0.223152 0.572739 0.977873 0.064 Uiso 1 1 calc R U . . .
H19C H 0.203802 0.684708 0.942665 0.064 Uiso 1 1 calc R U . . .
C18 C -0.0541(8) 0.5822(6) 0.8516(5) 0.049(2) Uani 1 1 d . . . . .
H18A H -0.010416 0.656373 0.884445 0.074 Uiso 1 1 calc R U . . .
H18B H -0.112777 0.529449 0.877349 0.074 Uiso 1 1 calc R U . . .
H18C H -0.110090 0.596925 0.808502 0.074 Uiso 1 1 calc R U . . .
C73 C 1.1685(7) 0.3505(6) 0.0243(4) 0.0349(17) Uani 1 1 d . . . . .
H73 H 1.262043 0.348417 0.033569 0.042 Uiso 1 1 calc R U . . .
B2 B 0.8986(7) 0.4394(6) 0.1372(4) 0.0206(15) Uani 1 1 d . . . . .
C35 C -0.1786(7) 1.0722(6) 0.7878(4) 0.0380(18) Uani 1 1 d . . . . .
H35 H -0.236322 1.113824 0.809143 0.046 Uiso 1 1 calc R U . . .
C52 C 0.4227(7) 0.0492(7) 0.3878(4) 0.049(2) Uani 1 1 d . . . . .
H52A H 0.365747 0.008248 0.419540 0.074 Uiso 1 1 calc R U . . .
H52B H 0.391156 0.009578 0.336945 0.074 Uiso 1 1 calc R U . . .
H52C H 0.415432 0.130189 0.391454 0.074 Uiso 1 1 calc R U . . .
C87 C 1.0458(7) 0.6467(6) 0.3262(4) 0.0310(16) Uani 1 1 d . . . . .
H87 H 1.021606 0.654891 0.373580 0.037 Uiso 1 1 calc R U . . .
C74 C 1.0929(8) 0.3088(6) -0.0448(4) 0.0359(18) Uani 1 1 d . . . . .
H74 H 1.132664 0.276945 -0.083042 0.043 Uiso 1 1 calc R U . . .
C69 C 0.6892(7) 0.3630(6) 0.3752(3) 0.0281(15) Uani 1 1 d . . . . .
C68 C 1.1503(7) 0.3376(6) 0.3128(4) 0.0418(19) Uani 1 1 d . . . . .
H68A H 1.128280 0.308020 0.260096 0.063 Uiso 1 1 calc R U . . .
H68B H 1.216315 0.299409 0.336070 0.063 Uiso 1 1 calc R U . . .
H68C H 1.190364 0.422357 0.321020 0.063 Uiso 1 1 calc R U . . .
C36 C -0.1962(7) 1.0440(6) 0.7128(4) 0.0378(18) Uani 1 1 d . . . . .
H36 H -0.266131 1.065016 0.682369 0.045 Uiso 1 1 calc R U . . .
C42 C 0.5246(7) 1.2107(6) 0.8879(4) 0.0334(17) Uani 1 1 d . . . . .
H42 H 0.612261 1.264458 0.894457 0.040 Uiso 1 1 calc R U . . .
C25 C 0.3227(7) 0.8731(6) 0.6258(3) 0.0302(16) Uani 1 1 d . . . . .
C7 C 0.5109(8) 0.4222(7) 0.6800(5) 0.050(2) Uani 1 1 d . . . . .
H7A H 0.540285 0.459687 0.731325 0.074 Uiso 1 1 calc R U . . .
H7B H 0.586267 0.395240 0.662195 0.074 Uiso 1 1 calc R U . . .
H7C H 0.431480 0.355222 0.675979 0.074 Uiso 1 1 calc R U . . .
C60 C 0.7732(9) -0.2144(6) 0.2242(4) 0.048(2) Uani 1 1 d . . . . .
H60A H 0.836505 -0.208256 0.269851 0.071 Uiso 1 1 calc R U . . .
H60B H 0.780584 -0.279484 0.188630 0.071 Uiso 1 1 calc R U . . .
H60C H 0.678936 -0.228539 0.234002 0.071 Uiso 1 1 calc R U . . .
C63 C 0.7528(9) 0.0734(7) 0.0439(4) 0.051(2) Uani 1 1 d . . . . .
H63A H 0.656175 0.073719 0.041996 0.077 Uiso 1 1 calc R U . . .
H63B H 0.763259 0.026149 -0.000801 0.077 Uiso 1 1 calc R U . . .
H63C H 0.808720 0.153764 0.047871 0.077 Uiso 1 1 calc R U . . .
C9 C 0.5648(7) 0.7859(6) 0.5577(4) 0.0392(18) Uani 1 1 d . . . . .
H9A H 0.497753 0.806760 0.522403 0.059 Uiso 1 1 calc R U . . .
H9B H 0.644948 0.779209 0.535358 0.059 Uiso 1 1 calc R U . . .
H9C H 0.593486 0.846640 0.601270 0.059 Uiso 1 1 calc R U . . .
C16 C 0.1643(7) 0.2919(5) 0.7185(4) 0.0381(18) Uani 1 1 d . . . . .
H16A H 0.144291 0.301724 0.667189 0.057 Uiso 1 1 calc R U . . .
H16B H 0.097210 0.223565 0.727368 0.057 Uiso 1 1 calc R U . . .
H16C H 0.256863 0.280427 0.729033 0.057 Uiso 1 1 calc R U . . .
C54 C 0.9282(8) 0.1605(7) 0.5156(4) 0.047(2) Uani 1 1 d . . . . .
H54A H 0.932165 0.132047 0.562595 0.070 Uiso 1 1 calc R U . . .
H54B H 0.936272 0.244834 0.523784 0.070 Uiso 1 1 calc R U . . .
H54C H 1.003920 0.145044 0.491917 0.070 Uiso 1 1 calc R U . . .
C61 C 1.0703(8) -0.0370(7) 0.2457(4) 0.053(2) Uani 1 1 d . . . . .
H61A H 1.130778 0.041564 0.263298 0.079 Uiso 1 1 calc R U . . .
H61B H 1.117374 -0.083667 0.216239 0.079 Uiso 1 1 calc R U . . .
H61C H 1.047029 -0.074733 0.287605 0.079 Uiso 1 1 calc R U . . .
B1 B 0.1271(7) 0.9403(6) 0.8574(4) 0.0212(16) Uani 1 1 d . . . . .
C51 C 0.5509(8) -0.1581(6) 0.3416(4) 0.0411(19) Uani 1 1 d . . . . .
H51A H 0.611528 -0.209997 0.334895 0.062 Uiso 1 1 calc R U . . .
H51B H 0.511245 -0.144263 0.293680 0.062 Uiso 1 1 calc R U . . .
H51C H 0.476971 -0.194718 0.366335 0.062 Uiso 1 1 calc R U . . .
C13 C 0.0546(7) 0.5267(5) 0.8277(4) 0.0294(17) Uani 1 1 d . . . . .
C22 C 0.5216(8) 0.8559(6) 0.8855(4) 0.045(2) Uani 1 1 d . . . . .
H22A H 0.560705 0.940472 0.899739 0.068 Uiso 1 1 calc R U . . .
H22B H 0.588472 0.814543 0.903908 0.068 Uiso 1 1 calc R U . . .
H22C H 0.437942 0.832321 0.906358 0.068 Uiso 1 1 calc R U . . .
C66 C 0.4486(7) 0.1544(6) 0.1443(4) 0.0431(19) Uani 1 1 d . . . . .
H66A H 0.516708 0.154825 0.111843 0.065 Uiso 1 1 calc R U . . .
H66B H 0.397885 0.212640 0.133866 0.065 Uiso 1 1 calc R U . . .
H66C H 0.384485 0.076624 0.135942 0.065 Uiso 1 1 calc R U . . .
C8 C 0.6871(6) 0.6771(7) 0.6874(4) 0.048(2) Uani 1 1 d . . . . .
H8A H 0.726547 0.616486 0.705612 0.073 Uiso 1 1 calc R U . . .
H8B H 0.670678 0.728229 0.728701 0.073 Uiso 1 1 calc DR U . . .
H8C H 0.751107 0.723533 0.660937 0.073 Uiso 1 1 calc R U . . .
C53 C 0.6481(9) 0.2351(7) 0.5101(4) 0.054(2) Uani 1 1 d . . . . .
H53A H 0.565384 0.255011 0.487756 0.080 Uiso 1 1 calc R U . . .
H53B H 0.727679 0.302140 0.514702 0.080 Uiso 1 1 calc R U . . .
H53C H 0.636970 0.215715 0.558721 0.080 Uiso 1 1 calc R U . . .
C24 C -0.0101(8) 0.6670(8) 0.5436(4) 0.058(2) Uani 1 1 d . . . . .
H24A H -0.058185 0.586833 0.520196 0.087 Uiso 1 1 calc R U . . .
H24B H 0.071208 0.694139 0.521427 0.087 Uiso 1 1 calc R U . . .
H24C H -0.071553 0.718381 0.536561 0.087 Uiso 1 1 calc R U . . .
C62 C 1.0583(8) 0.1254(6) 0.1258(5) 0.057(3) Uani 1 1 d . . . . .
H62A H 1.034299 0.194699 0.110347 0.086 Uiso 1 1 calc R U . . .
H62B H 1.087246 0.082112 0.085246 0.086 Uiso 1 1 calc R U . . .
H62C H 1.133418 0.149695 0.167803 0.086 Uiso 1 1 calc R U . . .

loop_
_atom_site_aniso_label
_atom_site_aniso_U_11
_atom_site_aniso_U_22
_atom_site_aniso_U_33
_atom_site_aniso_U_23
_atom_site_aniso_U_13
_atom_site_aniso_U_12
Fe2 0.0205(5) 0.0158(5) 0.0178(5) 0.0033(4) 0.0028(4) 0.0077(4)
Fe1 0.0161(5) 0.0179(5) 0.0196(5) 0.0010(4) 0.0036(4) 0.0073(4)
Fe4 0.0233(5) 0.0145(5) 0.0174(5) 0.0033(4) 0.0027(4) 0.0058(4)
Fe3 0.0247(5) 0.0217(5) 0.0171(5) 0.0047(4) 0.0020(4) 0.0019(4)
S1 0.0187(8) 0.0243(9) 0.0223(9) 0.0015(7) -0.0007(7) 0.0088(7)
S3 0.0218(9) 0.0216(9) 0.0203(9) 0.0043(7) 0.0026(7) 0.0028(7)
S2 0.0165(8) 0.0290(9) 0.0200(9) 0.0025(7) 0.0018(7) 0.0054(7)
S4 0.0224(9) 0.0235(9) 0.0210(9) 0.0042(7) -0.0013(7) 0.0044(7)
P2 0.0497(12) 0.0340(11) 0.0390(12) 0.0046(9) 0.0217(10) 0.0178(10)
P1 0.0959(18) 0.0390(12) 0.0423(13) 0.0265(10) 0.0425(13) 0.0408(13)
F6 0.078(3) 0.053(3) 0.044(3) -0.012(2) 0.015(2) 0.017(3)
N4 0.022(3) 0.019(3) 0.015(3) 0.000(2) 0.001(2) 0.009(2)
F2 0.097(4) 0.047(3) 0.041(3) 0.020(2) 0.006(3) 0.014(3)
F9 0.080(4) 0.036(3) 0.093(4) 0.010(2) 0.060(3) 0.008(2)
F7 0.033(2) 0.057(3) 0.084(4) 0.008(3) 0.023(2) 0.014(2)
F8 0.127(5) 0.087(4) 0.038(3) 0.016(3) 0.017(3) 0.077(4)
N2 0.023(3) 0.018(3) 0.018(3) 0.005(2) 0.008(2) 0.007(2)
F10 0.103(4) 0.056(3) 0.076(4) 0.022(3) 0.057(3) 0.054(3)
F5 0.143(5) 0.067(3) 0.067(4) 0.050(3) 0.064(3) 0.071(3)
N1 0.029(3) 0.026(3) 0.021(3) 0.003(2) 0.008(2) 0.013(3)
N3 0.026(3) 0.029(3) 0.019(3) 0.001(2) 0.008(2) 0.006(3)
F1 0.067(3) 0.066(4) 0.102(4) 0.060(3) 0.019(3) 0.009(3)
C39 0.026(3) 0.012(3) 0.024(4) 0.005(3) 0.002(3) 0.010(3)
C26 0.015(3) 0.024(4) 0.015(3) 0.009(3) 0.002(2) 0.009(3)
C83 0.025(3) 0.017(3) 0.019(3) 0.006(3) 0.001(3) 0.009(3)
C2 0.022(4) 0.035(4) 0.037(4) 0.005(3) 0.018(3) 0.018(3)
C4 0.022(3) 0.029(4) 0.029(4) 0.002(3) 0.014(3) 0.012(3)
C84 0.029(4) 0.025(4) 0.021(4) 0.004(3) 0.002(3) 0.007(3)
C33 0.025(3) 0.011(3) 0.028(4) 0.002(3) 0.007(3) 0.005(3)
C40 0.038(4) 0.027(4) 0.029(4) 0.007(3) 0.008(3) 0.015(3)
F4 0.357(12) 0.042(3) 0.041(3) 0.014(3) 0.040(5) 0.076(5)
C45 0.041(4) 0.031(4) 0.019(4) 0.016(3) -0.004(3) 0.003(3)
F3 0.135(6) 0.161(6) 0.171(6) 0.143(6) 0.119(5) 0.123(5)
C47 0.039(4) 0.040(4) 0.019(4) 0.016(3) 0.010(3) -0.002(4)
C38 0.035(4) 0.018(3) 0.034(4) 0.008(3) 0.010(3) 0.014(3)
C56 0.040(4) 0.018(3) 0.027(4) -0.008(3) 0.001(3) 0.013(3)
C88 0.024(3) 0.017(3) 0.027(4) 0.001(3) 0.004(3) 0.007(3)
C59 0.035(4) 0.019(3) 0.022(4) -0.007(3) 0.003(3) 0.007(3)
C77 0.025(3) 0.013(3) 0.017(3) -0.005(2) 0.000(3) -0.001(3)
C72 0.036(4) 0.019(3) 0.033(4) 0.008(3) 0.010(3) 0.008(3)
C5 0.027(4) 0.034(4) 0.024(4) -0.003(3) 0.009(3) 0.010(3)
C79 0.037(4) 0.029(4) 0.032(4) 0.010(3) -0.009(3) 0.007(3)
C44 0.038(4) 0.017(3) 0.028(4) 0.005(3) 0.011(3) 0.010(3)
C20 0.049(5) 0.037(4) 0.038(5) 0.017(4) 0.000(4) 0.024(4)
C78 0.039(4) 0.019(3) 0.022(4) 0.005(3) 0.004(3) 0.007(3)
C1 0.034(4) 0.025(4) 0.037(4) -0.005(3) 0.016(3) 0.013(3)
C32 0.044(4) 0.022(4) 0.034(4) 0.007(3) 0.020(3) 0.017(3)
C17 0.034(4) 0.035(4) 0.062(6) 0.019(4) 0.000(4) -0.001(3)
C71 0.030(4) 0.012(3) 0.025(4) 0.009(3) 0.007(3) 0.005(3)
C86 0.034(4) 0.022(4) 0.032(4) -0.003(3) -0.012(3) 0.001(3)
C3 0.023(4) 0.045(5) 0.031(4) 0.000(3) 0.008(3) 0.013(3)
C12 0.030(4) 0.017(3) 0.033(4) 0.011(3) 0.009(3) 0.002(3)
C27 0.039(4) 0.016(3) 0.023(4) 0.001(3) 0.012(3) 0.015(3)
C21 0.027(4) 0.024(4) 0.029(4) -0.002(3) 0.004(3) 0.002(3)
C76 0.035(4) 0.023(4) 0.032(4) 0.000(3) 0.012(3) 0.006(3)
C43 0.026(4) 0.020(4) 0.034(4) 0.006(3) 0.008(3) 0.004(3)
C58 0.045(4) 0.016(3) 0.020(4) -0.002(3) 0.005(3) 0.011(3)
C55 0.042(4) 0.020(4) 0.026(4) 0.002(3) 0.010(3) 0.012(3)
C41 0.037(4) 0.027(4) 0.028(4) 0.001(3) -0.008(3) 0.007(3)
C10 0.042(4) 0.041(5) 0.027(4) -0.003(3) 0.010(3) 0.007(4)
C70 0.016(3) 0.024(4) 0.012(3) -0.001(3) 0.001(3) 0.007(3)
C48 0.047(5) 0.039(4) 0.021(4) 0.012(3) 0.011(3) 0.007(4)
C80 0.035(4) 0.027(4) 0.045(5) 0.008(4) -0.010(4) 0.010(3)
C57 0.041(4) 0.016(4) 0.043(5) -0.002(3) 0.020(4) 0.011(3)
C31 0.062(5) 0.029(4) 0.027(4) 0.008(3) 0.013(4) 0.020(4)
C85 0.025(4) 0.032(4) 0.041(5) 0.008(3) -0.001(3) -0.002(3)
C46 0.029(4) 0.036(4) 0.027(4) 0.015(3) 0.005(3) -0.006(3)
C65 0.024(3) 0.033(4) 0.028(4) 0.008(3) 0.004(3) 0.013(3)
C11 0.032(4) 0.022(4) 0.027(4) 0.010(3) 0.008(3) 0.010(3)
C15 0.035(4) 0.019(3) 0.027(4) 0.013(3) 0.006(3) 0.010(3)
C75 0.058(5) 0.029(4) 0.023(4) 0.001(3) 0.009(4) 0.006(4)
C29 0.049(5) 0.026(4) 0.045(5) 0.003(3) 0.031(4) 0.005(4)
C82 0.026(4) 0.020(3) 0.036(4) 0.009(3) 0.005(3) 0.005(3)
C30 0.063(5) 0.025(4) 0.032(4) 0.007(3) 0.026(4) 0.015(4)
C34 0.028(4) 0.022(4) 0.045(5) -0.005(3) 0.006(3) 0.010(3)
C81 0.025(4) 0.031(4) 0.053(5) 0.013(4) 0.010(3) 0.009(3)
C37 0.043(4) 0.024(4) 0.031(4) 0.004(3) -0.001(3) 0.004(3)
C67 0.031(4) 0.027(4) 0.021(4) 0.002(3) 0.000(3) 0.001(3)
C49 0.051(5) 0.036(4) 0.019(4) 0.016(3) 0.003(3) -0.002(4)
C6 0.045(5) 0.034(4) 0.044(5) -0.011(3) 0.011(4) 0.008(4)
C28 0.042(4) 0.024(4) 0.030(4) 0.002(3) 0.016(3) 0.012(3)
C14 0.046(4) 0.022(4) 0.017(4) 0.011(3) 0.006(3) 0.014(3)
C64 0.044(5) 0.038(5) 0.058(6) -0.026(4) -0.001(4) 0.008(4)
C50 0.059(5) 0.044(5) 0.036(5) 0.026(4) -0.003(4) 0.015(4)
C23 0.030(4) 0.062(5) 0.035(4) 0.021(4) 0.011(3) 0.028(4)
C19 0.083(6) 0.027(4) 0.019(4) 0.004(3) 0.007(4) 0.016(4)
C18 0.051(5) 0.032(4) 0.083(6) 0.023(4) 0.043(5) 0.019(4)
C73 0.034(4) 0.028(4) 0.046(5) 0.011(3) 0.020(4) 0.005(3)
B2 0.031(4) 0.014(4) 0.017(4) 0.005(3) 0.003(3) 0.005(3)
C35 0.026(4) 0.023(4) 0.063(6) 0.001(4) 0.003(4) 0.009(3)
C52 0.036(5) 0.078(6) 0.038(5) 0.024(4) 0.014(4) 0.009(4)
C87 0.040(4) 0.029(4) 0.023(4) 0.000(3) -0.001(3) 0.013(3)
C74 0.059(5) 0.023(4) 0.033(5) 0.007(3) 0.026(4) 0.014(4)
C69 0.028(4) 0.033(4) 0.019(4) 0.001(3) 0.008(3) 0.000(3)
C68 0.035(4) 0.043(5) 0.040(5) 0.004(4) 0.007(4) -0.003(4)
C36 0.036(4) 0.023(4) 0.052(5) 0.007(4) -0.004(4) 0.010(3)
C42 0.021(4) 0.023(4) 0.054(5) 0.009(3) -0.003(3) 0.004(3)
C25 0.047(4) 0.027(4) 0.024(4) 0.004(3) 0.017(3) 0.017(3)
C7 0.048(5) 0.047(5) 0.075(6) 0.025(4) 0.024(4) 0.039(4)
C60 0.085(6) 0.020(4) 0.044(5) 0.011(3) 0.019(4) 0.019(4)
C63 0.090(7) 0.039(5) 0.022(4) -0.008(3) -0.007(4) 0.026(5)
C9 0.041(4) 0.038(4) 0.040(5) 0.005(3) 0.023(4) 0.004(4)
C16 0.044(4) 0.022(4) 0.047(5) -0.001(3) 0.014(4) 0.006(3)
C54 0.055(5) 0.051(5) 0.026(4) 0.016(4) -0.005(4) 0.000(4)
C61 0.051(5) 0.051(5) 0.060(6) -0.008(4) -0.003(4) 0.037(4)
B1 0.025(4) 0.018(4) 0.024(4) 0.001(3) 0.011(3) 0.008(3)
C51 0.046(5) 0.034(4) 0.035(5) 0.017(3) 0.000(4) -0.007(4)
C13 0.037(4) 0.019(4) 0.039(4) 0.011(3) 0.020(3) 0.008(3)
C22 0.049(5) 0.041(5) 0.031(5) -0.006(4) -0.012(4) 0.003(4)
C66 0.041(4) 0.050(5) 0.041(5) 0.014(4) -0.005(4) 0.021(4)
C8 0.014(4) 0.077(6) 0.055(5) 0.008(4) 0.010(3) 0.013(4)
C53 0.086(7) 0.055(5) 0.027(5) 0.008(4) 0.022(4) 0.023(5)
C24 0.051(5) 0.073(6) 0.048(6) 0.014(5) -0.014(4) 0.024(5)
C62 0.072(6) 0.034(5) 0.082(7) 0.008(4) 0.056(5) 0.020(4)

loop_
_atom_type_symbol
_atom_type_description
_atom_type_scat_dispersion_real
_atom_type_scat_dispersion_imag
_atom_type_scat_source
C C 0.0033 0.0016 'International Tables Vol C Tables 4.2.6.8 and 6.1.1.4'
H H 0.0000 0.0000 'International Tables Vol C Tables 4.2.6.8 and 6.1.1.4'
B B 0.0013 0.0007 'International Tables Vol C Tables 4.2.6.8 and 6.1.1.4'
F F 0.0171 0.0103 'International Tables Vol C Tables 4.2.6.8 and 6.1.1.4'
Fe Fe 0.3463 0.8444 'International Tables Vol C Tables 4.2.6.8 and 6.1.1.4'
N N 0.0061 0.0033 'International Tables Vol C Tables 4.2.6.8 and 6.1.1.4'
P P 0.1023 0.0942 'International Tables Vol C Tables 4.2.6.8 and 6.1.1.4'
S S 0.1246 0.1234 'International Tables Vol C Tables 4.2.6.8 and 6.1.1.4'

loop_
_geom_angle_atom_site_label_1
_geom_angle_atom_site_label_2
_geom_angle_atom_site_label_3
_geom_angle
_geom_angle_site_symmetry_1
_geom_angle_site_symmetry_3
_geom_angle_publ_flag
S1 Fe2 Fe1 51.76(5) . . ?
S1 Fe2 S2 102.98(7) . . ?
S1 Fe2 C11 113.47(17) . . ?
S2 Fe2 Fe1 51.38(5) . . ?
C26 Fe2 Fe1 99.57(17) . . ?
C26 Fe2 S1 90.80(18) . . ?
C26 Fe2 S2 97.01(18) . . ?
C26 Fe2 C12 114.9(2) . . ?
C26 Fe2 C11 149.7(2) . . ?
C26 Fe2 C15 130.8(2) . . ?
C26 Fe2 C14 93.5(2) . . ?
C26 Fe2 C13 85.4(2) . . ?
C12 Fe2 Fe1 129.53(17) . . ?
C12 Fe2 S1 151.13(17) . . ?
C12 Fe2 S2 87.33(18) . . ?
C12 Fe2 C11 38.0(2) . . ?
C11 Fe2 Fe1 109.58(17) . . ?
C11 Fe2 S2 94.89(18) . . ?
C15 Fe2 Fe1 118.95(17) . . ?
C15 Fe2 S1 90.41(18) . . ?
C15 Fe2 S2 130.43(18) . . ?
C15 Fe2 C12 63.3(2) . . ?
C15 Fe2 C11 37.6(2) . . ?
C14 Fe2 Fe1 151.33(19) . . ?
C14 Fe2 S1 103.0(2) . . ?
C14 Fe2 S2 151.8(2) . . ?
C14 Fe2 C12 64.5(3) . . ?
C14 Fe2 C11 64.5(2) . . ?
C14 Fe2 C15 38.8(2) . . ?
C14 Fe2 C13 38.7(3) . . ?
C13 Fe2 Fe1 166.9(2) . . ?
C13 Fe2 S1 140.9(2) . . ?
C13 Fe2 S2 116.2(2) . . ?
C13 Fe2 C12 38.6(2) . . ?
C13 Fe2 C11 64.4(2) . . ?
C13 Fe2 C15 64.2(2) . . ?
S1 Fe1 Fe2 51.31(5) . . ?
S2 Fe1 Fe2 51.66(5) . . ?
S2 Fe1 S1 102.81(7) . . ?
N1 Fe1 Fe2 99.02(15) . . ?
N1 Fe1 S1 96.09(16) . . ?
N1 Fe1 S2 91.06(16) . . ?
N1 Fe1 C2 147.9(2) . . ?
N1 Fe1 C4 84.2(2) . . ?
N1 Fe1 C5 95.6(2) . . ?
N1 Fe1 C1 134.4(2) . . ?
N1 Fe1 C3 110.3(3) . . ?
C2 Fe1 Fe2 110.32(17) . . ?
C2 Fe1 S1 92.42(19) . . ?
C2 Fe1 S2 117.11(19) . . ?
C2 Fe1 C4 64.9(2) . . ?
C4 Fe1 Fe2 170.96(18) . . ?
C4 Fe1 S1 120.12(19) . . ?
C4 Fe1 S2 137.06(19) . . ?
C5 Fe1 Fe2 147.95(19) . . ?
C5 Fe1 S1 154.16(18) . . ?
C5 Fe1 S2 99.93(18) . . ?
C5 Fe1 C2 66.1(3) . . ?
C5 Fe1 C4 38.8(2) . . ?
C5 Fe1 C1 39.4(3) . . ?
C5 Fe1 C3 65.8(3) . . ?
C1 Fe1 Fe2 117.20(19) . . ?
C1 Fe1 S1 127.7(2) . . ?
C1 Fe1 S2 90.77(19) . . ?
C1 Fe1 C2 38.7(3) . . ?
C1 Fe1 C4 64.5(3) . . ?
C1 Fe1 C3 64.8(3) . . ?
C3 Fe1 Fe2 132.81(19) . . ?
C3 Fe1 S1 88.54(19) . . ?
C3 Fe1 S2 154.8(2) . . ?
C3 Fe1 C2 38.9(2) . . ?
C3 Fe1 C4 38.7(2) . . ?
S3 Fe4 Fe3 51.55(5) . . ?
S3 Fe4 S4 102.55(7) . . ?
S3 Fe4 C55 101.51(19) . . ?
S4 Fe4 Fe3 51.40(5) . . ?
C56 Fe4 Fe3 120.90(18) . . ?
C56 Fe4 S3 138.14(19) . . ?
C56 Fe4 S4 88.70(18) . . ?
C56 Fe4 C59 63.4(2) . . ?
C56 Fe4 C55 37.4(2) . . ?
C59 Fe4 Fe3 124.39(17) . . ?
C59 Fe4 S3 87.38(17) . . ?
C59 Fe4 S4 145.02(18) . . ?
C59 Fe4 C55 37.4(2) . . ?
C58 Fe4 Fe3 160.30(19) . . ?
C58 Fe4 S3 110.50(19) . . ?
C58 Fe4 S4 146.85(19) . . ?
C58 Fe4 C56 65.0(2) . . ?
C58 Fe4 C59 38.4(2) . . ?
C58 Fe4 C55 63.8(2) . . ?
C55 Fe4 Fe3 108.41(17) . . ?
C55 Fe4 S4 107.68(18) . . ?
C70 Fe4 Fe3 101.74(17) . . ?
C70 Fe4 S3 95.91(18) . . ?
C70 Fe4 S4 92.12(18) . . ?
C70 Fe4 C56 124.2(3) . . ?
C70 Fe4 C59 120.5(2) . . ?
C70 Fe4 C58 87.1(2) . . ?
C70 Fe4 C55 149.8(2) . . ?
C70 Fe4 C57 88.4(2) . . ?
C57 Fe4 Fe3 156.4(2) . . ?
C57 Fe4 S3 149.4(2) . . ?
C57 Fe4 S4 107.6(2) . . ?
C57 Fe4 C56 39.4(2) . . ?
C57 Fe4 C59 64.7(2) . . ?
C57 Fe4 C58 39.3(3) . . ?
C57 Fe4 C55 64.3(2) . . ?
S3 Fe3 Fe4 51.41(5) . . ?
S4 Fe3 Fe4 51.75(5) . . ?
S4 Fe3 S3 102.76(7) . . ?
N3 Fe3 Fe4 100.67(15) . . ?
N3 Fe3 S3 91.63(16) . . ?
N3 Fe3 S4 95.03(16) . . ?
N3 Fe3 C45 143.4(2) . . ?
N3 Fe3 C47 99.8(3) . . ?
N3 Fe3 C48 82.8(2) . . ?
N3 Fe3 C46 139.7(2) . . ?
N3 Fe3 C49 104.2(3) . . ?
C45 Fe3 Fe4 111.97(19) . . ?
C45 Fe3 S3 121.47(19) . . ?
C45 Fe3 S4 92.50(19) . . ?
C45 Fe3 C48 64.8(3) . . ?
C47 Fe3 Fe4 139.8(2) . . ?
C47 Fe3 S3 93.89(19) . . ?
C47 Fe3 S4 157.4(2) . . ?
C47 Fe3 C45 65.5(3) . . ?
C47 Fe3 C48 38.4(3) . . ?
C47 Fe3 C46 40.0(3) . . ?
C47 Fe3 C49 65.3(3) . . ?
C48 Fe3 Fe4 176.5(2) . . ?
C48 Fe3 S3 128.7(2) . . ?
C48 Fe3 S4 128.5(2) . . ?
C46 Fe3 Fe4 111.84(19) . . ?
C46 Fe3 S3 90.64(19) . . ?
C46 Fe3 S4 123.5(2) . . ?
C46 Fe3 C45 38.1(2) . . ?
C46 Fe3 C48 64.9(3) . . ?
C49 Fe3 Fe4 139.7(2) . . ?
C49 Fe3 S3 155.5(2) . . ?
C49 Fe3 S4 94.5(2) . . ?
C49 Fe3 C45 39.4(3) . . ?
C49 Fe3 C48 38.5(3) . . ?
C49 Fe3 C46 65.2(3) . . ?
Fe2 S1 Fe1 76.94(6) . . ?
C21 S1 Fe2 117.1(2) . . ?
C21 S1 Fe1 109.1(2) . . ?
Fe4 S3 Fe3 77.04(6) . . ?
C65 S3 Fe4 115.4(2) . . ?
C65 S3 Fe3 113.0(2) . . ?
Fe1 S2 Fe2 76.96(6) . . ?
C23 S2 Fe2 109.8(2) . . ?
C23 S2 Fe1 114.8(3) . . ?
Fe3 S4 Fe4 76.85(6) . . ?
C67 S4 Fe4 114.8(2) . . ?
C67 S4 Fe3 111.6(2) . . ?
F6 P2 C69 88.6(3) . . ?
F9 P2 F6 90.0(3) . . ?
F9 P2 F7 176.4(3) . . ?
F9 P2 C69 89.1(3) . . ?
F7 P2 F6 88.5(3) . . ?
F7 P2 C69 87.6(3) . . ?
F8 P2 F6 176.6(3) . . ?
F8 P2 F9 90.7(3) . . ?
F8 P2 F7 90.6(3) . . ?
F8 P2 F10 91.7(3) . . ?
F8 P2 C69 88.1(3) . . ?
F10 P2 F6 91.6(3) . . ?
F10 P2 F9 91.7(3) . . ?
F10 P2 F7 91.5(3) . . ?
F10 P2 C69 179.1(3) . . ?
F2 P1 F5 90.9(3) . . ?
F2 P1 F1 88.9(3) . . ?
F2 P1 C25 87.4(3) . . ?
F5 P1 F1 91.4(3) . . ?
F5 P1 C25 178.1(3) . . ?
F1 P1 C25 87.9(3) . . ?
F4 P1 F2 177.3(3) . . ?
F4 P1 F5 91.8(3) . . ?
F4 P1 F1 91.3(4) . . ?
F4 P1 F3 90.1(4) . . ?
F4 P1 C25 90.0(3) . . ?
F3 P1 F2 89.6(4) . . ?
F3 P1 F5 92.2(3) . . ?
F3 P1 F1 176.1(3) . . ?
F3 P1 C25 88.5(3) . . ?
C70 N4 B2 172.4(6) . . ?
C26 N2 B1 173.5(5) . . ?
C25 N1 Fe1 166.4(5) . . ?
C69 N3 Fe3 165.8(5) . . ?
C40 C39 C44 115.4(6) . . ?
C40 C39 B1 125.0(6) . . ?
C44 C39 B1 119.7(5) . . ?
N2 C26 Fe2 170.6(5) . . ?
C84 C83 B2 123.3(5) . . ?
C88 C83 C84 115.8(5) . . ?
C88 C83 B2 120.9(5) . . ?
C1 C2 Fe1 70.1(3) . . ?
C1 C2 C3 107.1(6) . . ?
C1 C2 C7 128.4(7) . . ?
C3 C2 Fe1 70.4(4) . . ?
C3 C2 C7 123.6(6) . . ?
C7 C2 Fe1 132.6(5) . . ?
C5 C4 Fe1 69.1(4) . . ?
C5 C4 C3 108.8(6) . . ?
C5 C4 C9 125.6(6) . . ?
C3 C4 Fe1 70.1(4) . . ?
C3 C4 C9 125.5(6) . . ?
C9 C4 Fe1 129.1(4) . . ?
C83 C84 H84 119.2 . . ?
C85 C84 C83 121.5(6) . . ?
C85 C84 H84 119.2 . . ?
C38 C33 C34 115.1(6) . . ?
C38 C33 B1 122.5(5) . . ?
C34 C33 B1 122.4(6) . . ?
C39 C40 H40 118.9 . . ?
C39 C40 C41 122.1(6) . . ?
C41 C40 H40 118.9 . . ?
C46 C45 Fe3 70.8(4) . . ?
C46 C45 C49 108.2(6) . . ?
C46 C45 C50 127.8(7) . . ?
C49 C45 Fe3 69.9(4) . . ?
C49 C45 C50 123.5(6) . . ?
C50 C45 Fe3 130.6(5) . . ?
C48 C47 Fe3 72.7(4) . . ?
C48 C47 C46 107.8(6) . . ?
C48 C47 C52 127.3(7) . . ?
C46 C47 Fe3 71.4(4) . . ?
C46 C47 C52 124.8(6) . . ?
C52 C47 Fe3 124.2(5) . . ?
C33 C38 H38 118.4 . . ?
C33 C38 C37 123.1(6) . . ?
C37 C38 H38 118.4 . . ?
C55 C56 Fe4 73.5(4) . . ?
C55 C56 C57 108.1(6) . . ?
C55 C56 C61 126.9(6) . . ?
C57 C56 Fe4 68.2(3) . . ?
C57 C56 C61 124.6(7) . . ?
C61 C56 Fe4 129.6(5) . . ?
C83 C88 H88 118.9 . . ?
C87 C88 C83 122.2(6) . . ?
C87 C88 H88 118.9 . . ?
C58 C59 Fe4 68.3(3) . . ?
C58 C59 C64 124.6(6) . . ?
C55 C59 Fe4 73.0(4) . . ?
C55 C59 C58 108.6(6) . . ?
C55 C59 C64 126.6(6) . . ?
C64 C59 Fe4 129.3(4) . . ?
C78 C77 B2 122.2(5) . . ?
C82 C77 C78 115.8(6) . . ?
C82 C77 B2 121.8(5) . . ?
C71 C72 H72 118.8 . . ?
C73 C72 H72 118.8 . . ?
C73 C72 C71 122.5(7) . . ?
C4 C5 Fe1 72.1(4) . . ?
C4 C5 C1 106.7(6) . . ?
C4 C5 C10 126.6(6) . . ?
C1 C5 Fe1 70.9(4) . . ?
C1 C5 C10 126.3(6) . . ?
C10 C5 Fe1 127.4(4) . . ?
C78 C79 H79 119.7 . . ?
C80 C79 H79 119.7 . . ?
C80 C79 C78 120.6(6) . . ?
C39 C44 H44 118.9 . . ?
C43 C44 C39 122.2(6) . . ?
C43 C44 H44 118.9 . . ?
H20A C20 H20B 109.5 . . ?
H20A C20 H20C 109.5 . . ?
H20B C20 H20C 109.5 . . ?
C15 C20 H20A 109.5 . . ?
C15 C20 H20B 109.5 . . ?
C15 C20 H20C 109.5 . . ?
C77 C78 H78 119.0 . . ?
C79 C78 C77 122.0(6) . . ?
C79 C78 H78 119.0 . . ?
C2 C1 Fe1 71.2(4) . . ?
C2 C1 C5 109.3(6) . . ?
C2 C1 C6 126.4(6) . . ?
C5 C1 Fe1 69.7(4) . . ?
C5 C1 C6 123.8(7) . . ?
C6 C1 Fe1 131.8(5) . . ?
C27 C32 H32 118.2 . . ?
C31 C32 H32 118.2 . . ?
C31 C32 C27 123.6(7) . . ?
H17A C17 H17B 109.5 . . ?
H17A C17 H17C 109.5 . . ?
H17B C17 H17C 109.5 . . ?
C12 C17 H17A 109.5 . . ?
C12 C17 H17B 109.5 . . ?
C12 C17 H17C 109.5 . . ?
C72 C71 C76 114.7(6) . . ?
C72 C71 B2 123.1(6) . . ?
C76 C71 B2 122.0(6) . . ?
C85 C86 H86 120.7 . . ?
C85 C86 C87 118.5(6) . . ?
C87 C86 H86 120.7 . . ?
C2 C3 Fe1 70.7(3) . . ?
C2 C3 C8 126.6(7) . . ?
C4 C3 Fe1 71.1(4) . . ?
C4 C3 C2 108.0(6) . . ?
C4 C3 C8 125.1(7) . . ?
C8 C3 Fe1 128.0(5) . . ?
C17 C12 Fe2 130.0(5) . . ?
C11 C12 Fe2 72.2(4) . . ?
C11 C12 C17 124.8(6) . . ?
C13 C12 Fe2 69.3(4) . . ?
C13 C12 C17 126.2(6) . . ?
C13 C12 C11 108.5(6) . . ?
C32 C27 B1 122.0(6) . . ?
C28 C27 C32 114.8(6) . . ?
C28 C27 B1 122.9(6) . . ?
S1 C21 H21A 109.2 . . ?
S1 C21 H21B 109.2 . . ?
H21A C21 H21B 107.9 . . ?
C22 C21 S1 112.0(5) . . ?
C22 C21 H21A 109.2 . . ?
C22 C21 H21B 109.2 . . ?
C71 C76 H76 118.6 . . ?
C75 C76 C71 122.9(7) . . ?
C75 C76 H76 118.6 . . ?
C44 C43 H43 119.5 . . ?
C42 C43 C44 121.0(6) . . ?
C42 C43 H43 119.5 . . ?
C59 C58 Fe4 73.3(4) . . ?
C59 C58 C57 108.3(6) . . ?
C59 C58 C63 127.0(6) . . ?
C57 C58 Fe4 70.2(4) . . ?
C57 C58 C63 124.3(6) . . ?
C63 C58 Fe4 128.4(4) . . ?
C56 C55 Fe4 69.1(4) . . ?
C56 C55 C59 108.2(6) . . ?
C56 C55 C60 126.0(6) . . ?
C59 C55 Fe4 69.6(3) . . ?
C59 C55 C60 124.0(6) . . ?
C60 C55 Fe4 139.1(5) . . ?
C40 C41 H41 119.6 . . ?
C42 C41 C40 120.9(6) . . ?
C42 C41 H41 119.6 . . ?
C5 C10 H10A 109.5 . . ?
C5 C10 H10B 109.5 . . ?
C5 C10 H10C 109.5 . . ?
H10A C10 H10B 109.5 . . ?
H10A C10 H10C 109.5 . . ?
H10B C10 H10C 109.5 . . ?
N4 C70 Fe4 172.0(5) . . ?
C47 C48 Fe3 68.9(4) . . ?
C47 C48 C49 108.8(6) . . ?
C47 C48 C53 126.6(7) . . ?
C49 C48 Fe3 70.0(4) . . ?
C49 C48 C53 124.4(7) . . ?
C53 C48 Fe3 130.5(5) . . ?
C79 C80 H80 120.3 . . ?
C79 C80 C81 119.4(6) . . ?
C81 C80 H80 120.3 . . ?
C56 C57 Fe4 72.4(4) . . ?
C56 C57 C62 125.4(7) . . ?
C58 C57 Fe4 70.5(4) . . ?
C58 C57 C56 107.0(6) . . ?
C58 C57 C62 126.7(7) . . ?
C62 C57 Fe4 131.4(5) . . ?
C32 C31 H31 120.0 . . ?
C32 C31 C30 120.1(7) . . ?
C30 C31 H31 120.0 . . ?
C84 C85 H85 119.2 . . ?
C86 C85 C84 121.7(6) . . ?
C86 C85 H85 119.2 . . ?
C45 C46 Fe3 71.1(4) . . ?
C45 C46 C47 107.5(6) . . ?
C45 C46 C51 128.5(7) . . ?
C47 C46 Fe3 68.6(4) . . ?
C47 C46 C51 123.6(6) . . ?
C51 C46 Fe3 131.4(5) . . ?
S3 C65 H65A 109.4 . . ?
S3 C65 H65B 109.4 . . ?
H65A C65 H65B 108.0 . . ?
C66 C65 S3 111.2(5) . . ?
C66 C65 H65A 109.4 . . ?
C66 C65 H65B 109.4 . . ?
C12 C11 Fe2 69.8(3) . . ?
C12 C11 C16 123.7(6) . . ?
C15 C11 Fe2 69.1(3) . . ?
C15 C11 C12 106.5(6) . . ?
C15 C11 C16 128.7(6) . . ?
C16 C11 Fe2 135.4(5) . . ?
C20 C15 Fe2 129.7(5) . . ?
C11 C15 Fe2 73.4(4) . . ?
C11 C15 C20 126.3(6) . . ?
C11 C15 C14 109.3(6) . . ?
C14 C15 Fe2 68.2(3) . . ?
C14 C15 C20 124.1(6) . . ?
C76 C75 H75 119.7 . . ?
C74 C75 C76 120.6(7) . . ?
C74 C75 H75 119.7 . . ?
C30 C29 H29 119.6 . . ?
C30 C29 C28 120.9(7) . . ?
C28 C29 H29 119.6 . . ?
C77 C82 H82 118.5 . . ?
C77 C82 C81 122.9(6) . . ?
C81 C82 H82 118.5 . . ?
C31 C30 H30 120.6 . . ?
C29 C30 C31 118.8(7) . . ?
C29 C30 H30 120.6 . . ?
C33 C34 H34 118.8 . . ?
C35 C34 C33 122.5(7) . . ?
C35 C34 H34 118.8 . . ?
C80 C81 C82 119.2(6) . . ?
C80 C81 H81 120.4 . . ?
C82 C81 H81 120.4 . . ?
C38 C37 H37 120.2 . . ?
C36 C37 C38 119.5(7) . . ?
C36 C37 H37 120.2 . . ?
S4 C67 H67A 109.4 . . ?
S4 C67 H67B 109.4 . . ?
H67A C67 H67B 108.0 . . ?
C68 C67 S4 111.2(5) . . ?
C68 C67 H67A 109.4 . . ?
C68 C67 H67B 109.4 . . ?
C45 C49 Fe3 70.7(4) . . ?
C45 C49 C54 124.8(7) . . ?
C48 C49 Fe3 71.5(4) . . ?
C48 C49 C45 107.4(6) . . ?
C48 C49 C54 127.6(7) . . ?
C54 C49 Fe3 126.8(5) . . ?
C1 C6 H6A 109.5 . . ?
C1 C6 H6B 109.5 . . ?
C1 C6 H6C 109.5 . . ?
H6A C6 H6B 109.5 . . ?
H6A C6 H6C 109.5 . . ?
H6B C6 H6C 109.5 . . ?
C27 C28 C29 121.7(7) . . ?
C27 C28 H28 119.1 . . ?
C29 C28 H28 119.1 . . ?
C15 C14 Fe2 73.0(4) . . ?
C15 C14 C19 126.7(6) . . ?
C19 C14 Fe2 127.4(5) . . ?
C13 C14 Fe2 72.5(4) . . ?
C13 C14 C15 108.3(6) . . ?
C13 C14 C19 124.4(6) . . ?
C59 C64 H64A 109.5 . . ?
C59 C64 H64B 109.5 . . ?
C59 C64 H64C 109.5 . . ?
H64A C64 H64B 109.5 . . ?
H64A C64 H64C 109.5 . . ?
H64B C64 H64C 109.5 . . ?
C45 C50 H50A 109.5 . . ?
C45 C50 H50B 109.5 . . ?
C45 C50 H50C 109.5 . . ?
H50A C50 H50B 109.5 . . ?
H50A C50 H50C 109.5 . . ?
H50B C50 H50C 109.5 . . ?
S2 C23 H23A 109.1 . . ?
S2 C23 H23B 109.1 . . ?
H23A C23 H23B 107.8 . . ?
C24 C23 S2 112.5(5) . . ?
C24 C23 H23A 109.1 . . ?
C24 C23 H23B 109.1 . . ?
C14 C19 H19A 109.5 . . ?
C14 C19 H19B 109.5 . . ?
C14 C19 H19C 109.5 . . ?
H19A C19 H19B 109.5 . . ?
H19A C19 H19C 109.5 . . ?
H19B C19 H19C 109.5 . . ?
H18A C18 H18B 109.5 . . ?
H18A C18 H18C 109.5 . . ?
H18B C18 H18C 109.5 . . ?
C13 C18 H18A 109.5 . . ?
C13 C18 H18B 109.5 . . ?
C13 C18 H18C 109.5 . . ?
C72 C73 H73 119.6 . . ?
C74 C73 C72 120.8(7) . . ?
C74 C73 H73 119.6 . . ?
N4 B2 C83 107.0(5) . . ?
N4 B2 C77 105.9(5) . . ?
C83 B2 C77 107.9(5) . . ?
C71 B2 N4 104.9(5) . . ?
C71 B2 C83 114.7(5) . . ?
C71 B2 C77 115.6(5) . . ?
C34 C35 H35 119.5 . . ?
C36 C35 C34 120.9(7) . . ?
C36 C35 H35 119.5 . . ?
C47 C52 H52A 109.5 . . ?
C47 C52 H52B 109.5 . . ?
C47 C52 H52C 109.5 . . ?
H52A C52 H52B 109.5 . . ?
H52A C52 H52C 109.5 . . ?
H52B C52 H52C 109.5 . . ?
C88 C87 C86 120.2(6) . . ?
C88 C87 H87 119.9 . . ?
C86 C87 H87 119.9 . . ?
C75 C74 H74 120.8 . . ?
C73 C74 C75 118.5(6) . . ?
C73 C74 H74 120.8 . . ?
N3 C69 P2 173.1(6) . . ?
C67 C68 H68A 109.5 . . ?
C67 C68 H68B 109.5 . . ?
C67 C68 H68C 109.5 . . ?
H68A C68 H68B 109.5 . . ?
H68A C68 H68C 109.5 . . ?
H68B C68 H68C 109.5 . . ?
C37 C36 H36 120.6 . . ?
C35 C36 C37 118.8(6) . . ?
C35 C36 H36 120.6 . . ?
C43 C42 C41 118.2(6) . . ?
C43 C42 H42 120.9 . . ?
C41 C42 H42 120.9 . . ?
N1 C25 P1 169.3(6) . . ?
C2 C7 H7A 109.5 . . ?
C2 C7 H7B 109.5 . . ?
C2 C7 H7C 109.5 . . ?
H7A C7 H7B 109.5 . . ?
H7A C7 H7C 109.5 . . ?
H7B C7 H7C 109.5 . . ?
C55 C60 H60A 109.5 . . ?
C55 C60 H60B 109.5 . . ?
C55 C60 H60C 109.5 . . ?
H60A C60 H60B 109.5 . . ?
H60A C60 H60C 109.5 . . ?
H60B C60 H60C 109.5 . . ?
C58 C63 H63A 109.5 . . ?
C58 C63 H63B 109.5 . . ?
C58 C63 H63C 109.5 . . ?
H63A C63 H63B 109.5 . . ?
H63A C63 H63C 109.5 . . ?
H63B C63 H63C 109.5 . . ?
C4 C9 H9A 109.5 . . ?
C4 C9 H9B 109.5 . . ?
C4 C9 H9C 109.5 . . ?
H9A C9 H9B 109.5 . . ?
H9A C9 H9C 109.5 . . ?
H9B C9 H9C 109.5 . . ?
C11 C16 H16A 109.5 . . ?
C11 C16 H16B 109.5 . . ?
C11 C16 H16C 109.5 . . ?
H16A C16 H16B 109.5 . . ?
H16A C16 H16C 109.5 . . ?
H16B C16 H16C 109.5 . . ?
C49 C54 H54A 109.5 . . ?
C49 C54 H54B 109.5 . . ?
C49 C54 H54C 109.5 . . ?
H54A C54 H54B 109.5 . . ?
H54A C54 H54C 109.5 . . ?
H54B C54 H54C 109.5 . . ?
C56 C61 H61A 109.5 . . ?
C56 C61 H61B 109.5 . . ?
C56 C61 H61C 109.5 . . ?
H61A C61 H61B 109.5 . . ?
H61A C61 H61C 109.5 . . ?
H61B C61 H61C 109.5 . . ?
N2 B1 C39 106.9(5) . . ?
N2 B1 C33 107.0(5) . . ?
N2 B1 C27 103.3(5) . . ?
C39 B1 C33 110.1(5) . . ?
C39 B1 C27 114.2(5) . . ?
C27 B1 C33 114.4(5) . . ?
C46 C51 H51A 109.5 . . ?
C46 C51 H51B 109.5 . . ?
C46 C51 H51C 109.5 . . ?
H51A C51 H51B 109.5 . . ?
H51A C51 H51C 109.5 . . ?
H51B C51 H51C 109.5 . . ?
C12 C13 Fe2 72.2(4) . . ?
C12 C13 C18 125.4(7) . . ?
C14 C13 Fe2 68.8(4) . . ?
C14 C13 C12 107.3(6) . . ?
C14 C13 C18 127.0(7) . . ?
C18 C13 Fe2 129.2(5) . . ?
C21 C22 H22A 109.5 . . ?
C21 C22 H22B 109.5 . . ?
C21 C22 H22C 109.5 . . ?
H22A C22 H22B 109.5 . . ?
H22A C22 H22C 109.5 . . ?
H22B C22 H22C 109.5 . . ?
C65 C66 H66A 109.5 . . ?
C65 C66 H66B 109.5 . . ?
C65 C66 H66C 109.5 . . ?
H66A C66 H66B 109.5 . . ?
H66A C66 H66C 109.5 . . ?
H66B C66 H66C 109.5 . . ?
C3 C8 H8A 109.5 . . ?
C3 C8 H8B 109.5 . . ?
C3 C8 H8C 109.5 . . ?
H8A C8 H8B 109.5 . . ?
H8A C8 H8C 109.5 . . ?
H8B C8 H8C 109.5 . . ?
C48 C53 H53A 109.5 . . ?
C48 C53 H53B 109.5 . . ?
C48 C53 H53C 109.5 . . ?
H53A C53 H53B 109.5 . . ?
H53A C53 H53C 109.5 . . ?
H53B C53 H53C 109.5 . . ?
C23 C24 H24A 109.5 . . ?
C23 C24 H24B 109.5 . . ?
C23 C24 H24C 109.5 . . ?
H24A C24 H24B 109.5 . . ?
H24A C24 H24C 109.5 . . ?
H24B C24 H24C 109.5 . . ?
C57 C62 H62A 109.5 . . ?
C57 C62 H62B 109.5 . . ?
C57 C62 H62C 109.5 . . ?
H62A C62 H62B 109.5 . . ?
H62A C62 H62C 109.5 . . ?
H62B C62 H62C 109.5 . . ?

loop_
_geom_bond_atom_site_label_1
_geom_bond_atom_site_label_2
_geom_bond_distance
_geom_bond_site_symmetry_2
_geom_bond_publ_flag
Fe2 Fe1 2.7572(11) . ?
Fe2 S1 2.2091(18) . ?
Fe2 S2 2.2198(18) . ?
Fe2 C26 1.911(6) . ?
Fe2 C12 2.178(6) . ?
Fe2 C11 2.211(6) . ?
Fe2 C15 2.155(6) . ?
Fe2 C14 2.093(6) . ?
Fe2 C13 2.140(7) . ?
Fe1 S1 2.2230(18) . ?
Fe1 S2 2.2112(17) . ?
Fe1 N1 1.931(5) . ?
Fe1 C2 2.144(6) . ?
Fe1 C4 2.153(6) . ?
Fe1 C5 2.114(6) . ?
Fe1 C1 2.130(6) . ?
Fe1 C3 2.139(6) . ?
Fe4 Fe3 2.7566(12) . ?
Fe4 S3 2.2108(17) . ?
Fe4 S4 2.2231(17) . ?
Fe4 C56 2.162(6) . ?
Fe4 C59 2.175(6) . ?
Fe4 C58 2.110(6) . ?
Fe4 C55 2.219(6) . ?
Fe4 C70 1.895(6) . ?
Fe4 C57 2.106(6) . ?
Fe3 S3 2.2153(18) . ?
Fe3 S4 2.2122(18) . ?
Fe3 N3 1.928(5) . ?
Fe3 C45 2.148(6) . ?
Fe3 C47 2.107(7) . ?
Fe3 C48 2.157(7) . ?
Fe3 C46 2.145(6) . ?
Fe3 C49 2.138(7) . ?
S1 C21 1.830(6) . ?
S3 C65 1.828(6) . ?
S2 C23 1.797(6) . ?
S4 C67 1.821(6) . ?
P2 F6 1.607(5) . ?
P2 F9 1.579(5) . ?
P2 F7 1.598(5) . ?
P2 F8 1.564(5) . ?
P2 F10 1.573(4) . ?
P2 C69 1.892(7) . ?
P1 F2 1.574(5) . ?
P1 F5 1.585(4) . ?
P1 F1 1.600(5) . ?
P1 F4 1.546(6) . ?
P1 F3 1.563(6) . ?
P1 C25 1.895(7) . ?
N4 C70 1.159(7) . ?
N4 B2 1.608(8) . ?
N2 C26 1.152(7) . ?
N2 B1 1.618(8) . ?
N1 C25 1.136(7) . ?
N3 C69 1.134(8) . ?
C39 C40 1.388(8) . ?
C39 C44 1.406(8) . ?
C39 B1 1.620(9) . ?
C83 C84 1.401(8) . ?
C83 C88 1.401(8) . ?
C83 B2 1.629(9) . ?
C2 C1 1.417(9) . ?
C2 C3 1.428(9) . ?
C2 C7 1.478(9) . ?
C4 C5 1.418(9) . ?
C4 C3 1.423(9) . ?
C4 C9 1.502(9) . ?
C84 H84 0.9500 . ?
C84 C85 1.377(9) . ?
C33 C38 1.392(8) . ?
C33 C34 1.400(8) . ?
C33 B1 1.632(9) . ?
C40 H40 0.9500 . ?
C40 C41 1.391(9) . ?
C45 C46 1.401(9) . ?
C45 C49 1.445(9) . ?
C45 C50 1.492(9) . ?
C47 C48 1.402(10) . ?
C47 C46 1.454(10) . ?
C47 C52 1.503(9) . ?
C38 H38 0.9500 . ?
C38 C37 1.393(9) . ?
C56 C55 1.405(9) . ?
C56 C57 1.441(9) . ?
C56 C61 1.496(9) . ?
C88 H88 0.9500 . ?
C88 C87 1.383(8) . ?
C59 C58 1.411(9) . ?
C59 C55 1.410(9) . ?
C59 C64 1.502(9) . ?
C77 C78 1.397(8) . ?
C77 C82 1.383(8) . ?
C77 B2 1.636(9) . ?
C72 H72 0.9500 . ?
C72 C71 1.400(8) . ?
C72 C73 1.394(9) . ?
C5 C1 1.431(9) . ?
C5 C10 1.484(9) . ?
C79 H79 0.9500 . ?
C79 C78 1.383(9) . ?
C79 C80 1.365(10) . ?
C44 H44 0.9500 . ?
C44 C43 1.380(8) . ?
C20 H20A 0.9800 . ?
C20 H20B 0.9800 . ?
C20 H20C 0.9800 . ?
C20 C15 1.509(9) . ?
C78 H78 0.9500 . ?
C1 C6 1.498(9) . ?
C32 H32 0.9500 . ?
C32 C27 1.403(9) . ?
C32 C31 1.370(9) . ?
C17 H17A 0.9800 . ?
C17 H17B 0.9800 . ?
C17 H17C 0.9800 . ?
C17 C12 1.479(9) . ?
C71 C76 1.407(9) . ?
C71 B2 1.607(9) . ?
C86 H86 0.9500 . ?
C86 C85 1.364(9) . ?
C86 C87 1.385(9) . ?
C3 C8 1.458(9) . ?
C12 C11 1.429(8) . ?
C12 C13 1.427(9) . ?
C27 C28 1.400(9) . ?
C27 B1 1.625(9) . ?
C21 H21A 0.9900 . ?
C21 H21B 0.9900 . ?
C21 C22 1.494(9) . ?
C76 H76 0.9500 . ?
C76 C75 1.386(9) . ?
C43 H43 0.9500 . ?
C43 C42 1.368(9) . ?
C58 C57 1.417(9) . ?
C58 C63 1.511(9) . ?
C55 C60 1.511(9) . ?
C41 H41 0.9500 . ?
C41 C42 1.377(9) . ?
C10 H10A 0.9800 . ?
C10 H10B 0.9800 . ?
C10 H10C 0.9800 . ?
C48 C49 1.414(10) . ?
C48 C53 1.500(10) . ?
C80 H80 0.9500 . ?
C80 C81 1.385(9) . ?
C57 C62 1.479(9) . ?
C31 H31 0.9500 . ?
C31 C30 1.381(10) . ?
C85 H85 0.9500 . ?
C46 C51 1.484(9) . ?
C65 H65A 0.9900 . ?
C65 H65B 0.9900 . ?
C65 C66 1.490(9) . ?
C11 C15 1.407(9) . ?
C11 C16 1.477(8) . ?
C15 C14 1.412(9) . ?
C75 H75 0.9500 . ?
C75 C74 1.377(10) . ?
C29 H29 0.9500 . ?
C29 C30 1.368(10) . ?
C29 C28 1.402(9) . ?
C82 H82 0.9500 . ?
C82 C81 1.392(8) . ?
C30 H30 0.9500 . ?
C34 H34 0.9500 . ?
C34 C35 1.378(9) . ?
C81 H81 0.9500 . ?
C37 H37 0.9500 . ?
C37 C36 1.384(9) . ?
C67 H67A 0.9900 . ?
C67 H67B 0.9900 . ?
C67 C68 1.508(9) . ?
C49 C54 1.490(9) . ?
C6 H6A 0.9800 . ?
C6 H6B 0.9800 . ?
C6 H6C 0.9800 . ?
C28 H28 0.9500 . ?
C14 C19 1.495(9) . ?
C14 C13 1.404(9) . ?
C64 H64A 0.9800 . ?
C64 H64B 0.9800 . ?
C64 H64C 0.9800 . ?
C50 H50A 0.9800 . ?
C50 H50B 0.9800 . ?
C50 H50C 0.9800 . ?
C23 H23A 0.9900 . ?
C23 H23B 0.9900 . ?
C23 C24 1.520(9) . ?
C19 H19A 0.9800 . ?
C19 H19B 0.9800 . ?
C19 H19C 0.9800 . ?
C18 H18A 0.9800 . ?
C18 H18B 0.9800 . ?
C18 H18C 0.9800 . ?
C18 C13 1.505(9) . ?
C73 H73 0.9500 . ?
C73 C74 1.375(10) . ?
C35 H35 0.9500 . ?
C35 C36 1.375(10) . ?
C52 H52A 0.9800 . ?
C52 H52B 0.9800 . ?
C52 H52C 0.9800 . ?
C87 H87 0.9500 . ?
C74 H74 0.9500 . ?
C68 H68A 0.9800 . ?
C68 H68B 0.9800 . ?
C68 H68C 0.9800 . ?
C36 H36 0.9500 . ?
C42 H42 0.9500 . ?
C7 H7A 0.9800 . ?
C7 H7B 0.9800 . ?
C7 H7C 0.9800 . ?
C60 H60A 0.9800 . ?
C60 H60B 0.9800 . ?
C60 H60C 0.9800 . ?
C63 H63A 0.9800 . ?
C63 H63B 0.9800 . ?
C63 H63C 0.9800 . ?
C9 H9A 0.9800 . ?
C9 H9B 0.9800 . ?
C9 H9C 0.9800 . ?
C16 H16A 0.9800 . ?
C16 H16B 0.9800 . ?
C16 H16C 0.9800 . ?
C54 H54A 0.9800 . ?
C54 H54B 0.9800 . ?
C54 H54C 0.9800 . ?
C61 H61A 0.9800 . ?
C61 H61B 0.9800 . ?
C61 H61C 0.9800 . ?
C51 H51A 0.9800 . ?
C51 H51B 0.9800 . ?
C51 H51C 0.9800 . ?
C22 H22A 0.9800 . ?
C22 H22B 0.9800 . ?
C22 H22C 0.9800 . ?
C66 H66A 0.9800 . ?
C66 H66B 0.9800 . ?
C66 H66C 0.9800 . ?
C8 H8A 0.9800 . ?
C8 H8B 0.9800 . ?
C8 H8C 0.9800 . ?
C53 H53A 0.9800 . ?
C53 H53B 0.9800 . ?
C53 H53C 0.9800 . ?
C24 H24A 0.9800 . ?
C24 H24B 0.9800 . ?
C24 H24C 0.9800 . ?
C62 H62A 0.9800 . ?
C62 H62B 0.9800 . ?
C62 H62C 0.9800 . ?

loop_
_geom_torsion_atom_site_label_1
_geom_torsion_atom_site_label_2
_geom_torsion_atom_site_label_3
_geom_torsion_atom_site_label_4
_geom_torsion
_geom_torsion_site_symmetry_1
_geom_torsion_site_symmetry_2
_geom_torsion_site_symmetry_3
_geom_torsion_site_symmetry_4
_geom_torsion_publ_flag
Fe2 S1 C21 C22 88.2(5) . . . . ?
Fe2 S2 C23 C24 175.0(5) . . . . ?
Fe2 C12 C11 C15 59.6(4) . . . . ?
Fe2 C12 C11 C16 -131.7(6) . . . . ?
Fe2 C12 C13 C14 -60.1(4) . . . . ?
Fe2 C12 C13 C18 125.9(7) . . . . ?
Fe2 C11 C15 C20 -127.4(7) . . . . ?
Fe2 C11 C15 C14 59.0(4) . . . . ?
Fe2 C15 C14 C19 -124.3(7) . . . . ?
Fe2 C15 C14 C13 64.4(4) . . . . ?
Fe2 C14 C13 C12 62.3(4) . . . . ?
Fe2 C14 C13 C18 -123.9(7) . . . . ?
Fe1 S1 C21 C22 173.0(4) . . . . ?
Fe1 S2 C23 C24 90.6(6) . . . . ?
Fe1 N1 C25 P1 8(6) . . . . ?
Fe1 C2 C1 C5 59.5(4) . . . . ?
Fe1 C2 C1 C6 -128.5(7) . . . . ?
Fe1 C2 C3 C4 -61.7(4) . . . . ?
Fe1 C2 C3 C8 123.6(7) . . . . ?
Fe1 C4 C5 C1 -62.9(4) . . . . ?
Fe1 C4 C5 C10 123.7(7) . . . . ?
Fe1 C4 C3 C2 61.4(4) . . . . ?
Fe1 C4 C3 C8 -123.7(7) . . . . ?
Fe1 C5 C1 C2 -60.4(4) . . . . ?
Fe1 C5 C1 C6 127.4(6) . . . . ?
Fe4 S3 C65 C66 86.0(5) . . . . ?
Fe4 S4 C67 C68 -82.9(5) . . . . ?
Fe4 C56 C55 C59 58.8(4) . . . . ?
Fe4 C56 C55 C60 -136.3(7) . . . . ?
Fe4 C56 C57 C58 -62.4(4) . . . . ?
Fe4 C56 C57 C62 128.7(7) . . . . ?
Fe4 C59 C58 C57 61.9(4) . . . . ?
Fe4 C59 C58 C63 -125.8(7) . . . . ?
Fe4 C59 C55 C56 -58.5(4) . . . . ?
Fe4 C59 C55 C60 136.2(6) . . . . ?
Fe4 C58 C57 C56 63.6(4) . . . . ?
Fe4 C58 C57 C62 -127.6(6) . . . . ?
Fe3 S3 C65 C66 172.1(4) . . . . ?
Fe3 S4 C67 C68 -168.0(4) . . . . ?
Fe3 C45 C46 C47 -59.1(4) . . . . ?
Fe3 C45 C46 C51 128.4(7) . . . . ?
Fe3 C45 C49 C48 62.5(5) . . . . ?
Fe3 C45 C49 C54 -122.0(7) . . . . ?
Fe3 C47 C48 C49 -58.8(5) . . . . ?
Fe3 C47 C48 C53 125.5(7) . . . . ?
Fe3 C47 C46 C45 60.7(4) . . . . ?
Fe3 C47 C46 C51 -126.4(6) . . . . ?
Fe3 C48 C49 C45 -61.9(4) . . . . ?
Fe3 C48 C49 C54 122.7(7) . . . . ?
F2 P1 C25 N1 7(3) . . . . ?
F1 P1 C25 N1 -82(3) . . . . ?
C39 C40 C41 C42 -0.2(10) . . . . ?
C39 C44 C43 C42 -0.5(9) . . . . ?
C83 C84 C85 C86 -0.3(10) . . . . ?
C83 C88 C87 C86 1.1(9) . . . . ?
C4 C5 C1 Fe1 63.6(4) . . . . ?
C4 C5 C1 C2 3.2(7) . . . . ?
C4 C5 C1 C6 -169.0(6) . . . . ?
C84 C83 C88 C87 -1.8(8) . . . . ?
C84 C83 B2 N4 139.4(5) . . . . ?
C84 C83 B2 C77 -107.0(6) . . . . ?
C84 C83 B2 C71 23.4(8) . . . . ?
C33 C38 C37 C36 -1.3(10) . . . . ?
C33 C34 C35 C36 -1.7(10) . . . . ?
C40 C39 C44 C43 3.6(8) . . . . ?
C40 C39 B1 N2 -135.5(6) . . . . ?
C40 C39 B1 C33 108.6(6) . . . . ?
C40 C39 B1 C27 -21.8(8) . . . . ?
C40 C41 C42 C43 3.4(9) . . . . ?
F4 P1 C25 N1 -173(3) . . . . ?
F3 P1 C25 N1 97(3) . . . . ?
C47 C48 C49 Fe3 58.1(5) . . . . ?
C47 C48 C49 C45 -3.9(8) . . . . ?
C47 C48 C49 C54 -179.2(6) . . . . ?
C38 C33 C34 C35 2.5(9) . . . . ?
C38 C33 B1 N2 -28.4(8) . . . . ?
C38 C33 B1 C39 87.5(7) . . . . ?
C38 C33 B1 C27 -142.2(6) . . . . ?
C38 C37 C36 C35 2.2(10) . . . . ?
C88 C83 C84 C85 1.3(9) . . . . ?
C88 C83 B2 N4 -43.1(7) . . . . ?
C88 C83 B2 C77 70.5(7) . . . . ?
C88 C83 B2 C71 -159.0(5) . . . . ?
C59 C58 C57 Fe4 -63.9(4) . . . . ?
C59 C58 C57 C56 -0.3(7) . . . . ?
C59 C58 C57 C62 168.5(6) . . . . ?
C77 C82 C81 C80 -1.9(10) . . . . ?
C72 C71 C76 C75 0.4(9) . . . . ?
C72 C71 B2 N4 -81.8(7) . . . . ?
C72 C71 B2 C83 35.4(8) . . . . ?
C72 C71 B2 C77 162.0(5) . . . . ?
C72 C73 C74 C75 0.9(10) . . . . ?
C5 C4 C3 Fe1 -58.5(4) . . . . ?
C5 C4 C3 C2 3.0(7) . . . . ?
C5 C4 C3 C8 177.8(6) . . . . ?
C79 C80 C81 C82 0.1(10) . . . . ?
C44 C39 C40 C41 -3.2(9) . . . . ?
C44 C39 B1 N2 45.9(7) . . . . ?
C44 C39 B1 C33 -70.1(7) . . . . ?
C44 C39 B1 C27 159.5(5) . . . . ?
C44 C43 C42 C41 -3.1(9) . . . . ?
C20 C15 C14 Fe2 124.1(6) . . . . ?
C20 C15 C14 C19 -0.2(11) . . . . ?
C20 C15 C14 C13 -171.6(6) . . . . ?
C78 C77 C82 C81 3.1(9) . . . . ?
C78 C77 B2 N4 -153.2(5) . . . . ?
C78 C77 B2 C83 92.5(7) . . . . ?
C78 C77 B2 C71 -37.5(8) . . . . ?
C78 C79 C80 C81 0.3(10) . . . . ?
C1 C2 C3 Fe1 60.8(4) . . . . ?
C1 C2 C3 C4 -0.9(7) . . . . ?
C1 C2 C3 C8 -175.7(6) . . . . ?
C32 C27 C28 C29 -0.9(9) . . . . ?
C32 C27 B1 N2 78.1(7) . . . . ?
C32 C27 B1 C39 -37.6(8) . . . . ?
C32 C27 B1 C33 -165.9(5) . . . . ?
C32 C31 C30 C29 1.0(10) . . . . ?
C17 C12 C11 Fe2 126.8(6) . . . . ?
C17 C12 C11 C15 -173.6(6) . . . . ?
C17 C12 C11 C16 -4.9(10) . . . . ?
C17 C12 C13 Fe2 -125.1(6) . . . . ?
C17 C12 C13 C14 174.8(6) . . . . ?
C17 C12 C13 C18 0.8(11) . . . . ?
C71 C72 C73 C74 0.9(10) . . . . ?
C71 C76 C75 C74 1.3(10) . . . . ?
C3 C2 C1 Fe1 -61.0(4) . . . . ?
C3 C2 C1 C5 -1.4(7) . . . . ?
C3 C2 C1 C6 170.5(6) . . . . ?
C3 C4 C5 Fe1 59.1(4) . . . . ?
C3 C4 C5 C1 -3.8(7) . . . . ?
C3 C4 C5 C10 -177.2(6) . . . . ?
C12 C11 C15 Fe2 -60.0(4) . . . . ?
C12 C11 C15 C20 172.6(6) . . . . ?
C12 C11 C15 C14 -1.1(7) . . . . ?
C27 C32 C31 C30 -1.4(10) . . . . ?
C76 C71 B2 N4 92.9(6) . . . . ?
C76 C71 B2 C83 -150.0(5) . . . . ?
C76 C71 B2 C77 -23.4(8) . . . . ?
C76 C75 C74 C73 -1.9(10) . . . . ?
C58 C59 C55 Fe4 59.3(4) . . . . ?
C58 C59 C55 C56 0.8(7) . . . . ?
C58 C59 C55 C60 -164.5(6) . . . . ?
C55 C56 C57 Fe4 63.2(5) . . . . ?
C55 C56 C57 C58 0.8(7) . . . . ?
C55 C56 C57 C62 -168.1(6) . . . . ?
C55 C59 C58 Fe4 -62.3(4) . . . . ?
C55 C59 C58 C57 -0.4(7) . . . . ?
C55 C59 C58 C63 171.9(6) . . . . ?
C10 C5 C1 Fe1 -122.9(6) . . . . ?
C10 C5 C1 C2 176.7(6) . . . . ?
C10 C5 C1 C6 4.5(10) . . . . ?
C48 C47 C46 Fe3 -64.1(5) . . . . ?
C48 C47 C46 C45 -3.4(7) . . . . ?
C48 C47 C46 C51 169.5(6) . . . . ?
C80 C79 C78 C77 1.1(10) . . . . ?
C57 C56 C55 Fe4 -59.8(4) . . . . ?
C57 C56 C55 C59 -1.0(7) . . . . ?
C57 C56 C55 C60 163.9(6) . . . . ?
C31 C32 C27 C28 1.3(9) . . . . ?
C31 C32 C27 B1 -173.1(6) . . . . ?
C85 C86 C87 C88 0.0(10) . . . . ?
C46 C45 C49 Fe3 -60.8(4) . . . . ?
C46 C45 C49 C48 1.7(7) . . . . ?
C46 C45 C49 C54 177.2(6) . . . . ?
C46 C47 C48 Fe3 63.3(4) . . . . ?
C46 C47 C48 C49 4.5(7) . . . . ?
C46 C47 C48 C53 -171.2(6) . . . . ?
C11 C12 C13 Fe2 61.9(4) . . . . ?
C11 C12 C13 C14 1.8(7) . . . . ?
C11 C12 C13 C18 -172.2(6) . . . . ?
C11 C15 C14 Fe2 -62.2(5) . . . . ?
C11 C15 C14 C19 173.5(6) . . . . ?
C11 C15 C14 C13 2.2(7) . . . . ?
C15 C14 C13 Fe2 -64.7(4) . . . . ?
C15 C14 C13 C12 -2.4(7) . . . . ?
C15 C14 C13 C18 171.4(6) . . . . ?
C82 C77 C78 C79 -2.7(9) . . . . ?
C82 C77 B2 N4 32.2(7) . . . . ?
C82 C77 B2 C83 -82.1(7) . . . . ?
C82 C77 B2 C71 148.0(6) . . . . ?
C30 C29 C28 C27 0.6(10) . . . . ?
C34 C33 C38 C37 -1.0(9) . . . . ?
C34 C33 B1 N2 154.5(5) . . . . ?
C34 C33 B1 C39 -89.6(7) . . . . ?
C34 C33 B1 C27 40.7(8) . . . . ?
C34 C35 C36 C37 -0.7(10) . . . . ?
C49 C45 C46 Fe3 60.2(4) . . . . ?
C49 C45 C46 C47 1.0(7) . . . . ?
C49 C45 C46 C51 -171.4(6) . . . . ?
C28 C27 B1 N2 -95.8(6) . . . . ?
C28 C27 B1 C39 148.4(6) . . . . ?
C28 C27 B1 C33 20.2(8) . . . . ?
C28 C29 C30 C31 -0.6(10) . . . . ?
C64 C59 C58 Fe4 123.7(6) . . . . ?
C64 C59 C58 C57 -174.4(6) . . . . ?
C64 C59 C58 C63 -2.1(10) . . . . ?
C64 C59 C55 Fe4 -126.8(6) . . . . ?
C64 C59 C55 C56 174.8(6) . . . . ?
C64 C59 C55 C60 9.5(10) . . . . ?
C50 C45 C46 Fe3 -127.1(7) . . . . ?
C50 C45 C46 C47 173.8(6) . . . . ?
C50 C45 C46 C51 1.3(11) . . . . ?
C50 C45 C49 Fe3 126.1(6) . . . . ?
C50 C45 C49 C48 -171.4(6) . . . . ?
C50 C45 C49 C54 4.1(10) . . . . ?
C19 C14 C13 Fe2 123.7(6) . . . . ?
C19 C14 C13 C12 -174.0(6) . . . . ?
C19 C14 C13 C18 -0.2(11) . . . . ?
C73 C72 C71 C76 -1.5(9) . . . . ?
C73 C72 C71 B2 173.5(5) . . . . ?
B2 C83 C84 C85 179.0(6) . . . . ?
B2 C83 C88 C87 -179.5(5) . . . . ?
B2 C77 C78 C79 -177.5(6) . . . . ?
B2 C77 C82 C81 178.0(6) . . . . ?
B2 C71 C76 C75 -174.6(6) . . . . ?
C52 C47 C48 Fe3 -120.2(7) . . . . ?
C52 C47 C48 C49 -179.0(6) . . . . ?
C52 C47 C48 C53 5.3(11) . . . . ?
C52 C47 C46 Fe3 119.2(6) . . . . ?
C52 C47 C46 C45 179.9(6) . . . . ?
C52 C47 C46 C51 -7.1(10) . . . . ?
C87 C86 C85 C84 -0.4(10) . . . . ?
C7 C2 C1 Fe1 129.2(7) . . . . ?
C7 C2 C1 C5 -171.3(6) . . . . ?
C7 C2 C1 C6 0.7(11) . . . . ?
C7 C2 C3 Fe1 -128.7(6) . . . . ?
C7 C2 C3 C4 169.5(6) . . . . ?
C7 C2 C3 C8 -5.2(11) . . . . ?
C63 C58 C57 Fe4 123.6(6) . . . . ?
C63 C58 C57 C56 -172.8(6) . . . . ?
C63 C58 C57 C62 -4.1(10) . . . . ?
C9 C4 C5 Fe1 -123.9(6) . . . . ?
C9 C4 C5 C1 173.2(6) . . . . ?
C9 C4 C5 C10 -0.2(10) . . . . ?
C9 C4 C3 Fe1 124.5(6) . . . . ?
C9 C4 C3 C2 -174.1(6) . . . . ?
C9 C4 C3 C8 0.8(10) . . . . ?
C16 C11 C15 Fe2 132.0(7) . . . . ?
C16 C11 C15 C20 4.6(11) . . . . ?
C16 C11 C15 C14 -169.0(6) . . . . ?
C61 C56 C55 Fe4 127.5(7) . . . . ?
C61 C56 C55 C59 -173.7(6) . . . . ?
C61 C56 C55 C60 -8.8(11) . . . . ?
C61 C56 C57 Fe4 -123.9(6) . . . . ?
C61 C56 C57 C58 173.7(6) . . . . ?
C61 C56 C57 C62 4.8(10) . . . . ?
B1 C39 C40 C41 178.1(6) . . . . ?
B1 C39 C44 C43 -177.7(5) . . . . ?
B1 C33 C38 C37 -178.2(6) . . . . ?
B1 C33 C34 C35 179.7(6) . . . . ?
B1 C27 C28 C29 173.5(6) . . . . ?
C13 C12 C11 Fe2 -60.0(4) . . . . ?
C13 C12 C11 C15 -0.5(7) . . . . ?
C13 C12 C11 C16 168.3(6) . . . . ?
C53 C48 C49 Fe3 -126.1(7) . . . . ?
C53 C48 C49 C45 172.0(6) . . . . ?
C53 C48 C49 C54 -3.4(11) . . . . ?

loop_
_twin_individual_id
_twin_individual_mass_fraction_refined
1 0.979(14)
2 0.021(14)
